data_4132286
loop_
_publ_author_name
'Joshi, Hemant'
'Kharel, Sugam'
'Ehnbom, Andreas'
'Skopek, Katrin'
'Hess, Gisela D.'
'Fiedler, Tobias'
'Hampel, Frank'
'Bhuvanesh, Nattamai'
'Gladysz, John A.'

_publ_section_title
;
 Three-Fold Intramolecular Ring Closing Alkene Metatheses of Square Planar
 Complexes with cis Phosphorus Donor Ligands P(X(CH<sub>2</sub>)
 <sub>m</sub>CH&#x2550;CH<sub>2</sub>)<sub>3</sub> (X = -, m = 5-10; X =
 O, m = 3-5): Syntheses, Structures, and Thermal Properties of Macrocyclic
 Dibridgehead Diphosphorus Complexes.
;
_journal_issue 27
_journal_name_full 'Journal of the American Chemical Society'
_journal_page_first 8463
_journal_page_last 8478
_journal_paper_doi 10.1021/jacs.8b02846
_journal_volume 140
_journal_year 2018
_chemical_formula_moiety 'C60 H120 Cl2 P2 Pt'
_chemical_formula_sum 'C60 H120 Cl2 P2 Pt'
_chemical_formula_weight 1169.48
_space_group_crystal_system triclinic
_space_group_IT_number 2
_space_group_name_Hall '-P 1'
_space_group_name_H-M_alt 'P -1'
_atom_sites_solution_hydrogens geom
_audit_creation_date 2018-01-04
_audit_creation_method
;
Olex2 1.2-beta
(compiled 2017.03.28 svn.r3405 for OlexSys, GUI svn.r5335)
;
_cell_angle_alpha 83.861(2)
_cell_angle_beta 88.110(2)
_cell_angle_gamma 86.673(2)
_cell_formula_units_Z 4
_cell_length_a 13.8635(12)
_cell_length_b 18.4284(16)
_cell_length_c 25.106(2)
_cell_measurement_reflns_used 9399
_cell_measurement_temperature 110.0
_cell_measurement_theta_max 18.916
_cell_measurement_theta_min 2.450
_cell_volume 6364.3(9)
_computing_cell_refinement 'SAINT v8.37A (Bruker, 2015)'
_computing_data_reduction 'SAINT v8.37A (Bruker, 2015)'
_computing_molecular_graphics 'Olex2 (Dolomanov et al., 2009)'
_computing_publication_material 'Olex2 (Dolomanov et al., 2009)'
_computing_structure_refinement 'XL (Sheldrick, 2008)'
_computing_structure_solution 'SHELXT 2014/4 (Sheldrick, 2014)'
_diffrn_ambient_temperature 110.0
_diffrn_measured_fraction_theta_full 0.985
_diffrn_measured_fraction_theta_max 0.985
_diffrn_measurement_device_type 'Bruker APEX-II CCD'
_diffrn_measurement_method '\f and \w scans'
_diffrn_radiation_type MoK\a
_diffrn_radiation_wavelength 0.71073
_diffrn_reflns_av_R_equivalents 0.0710
_diffrn_reflns_av_unetI/netI 0.0439
_diffrn_reflns_Laue_measured_fraction_full 0.985
_diffrn_reflns_Laue_measured_fraction_max 0.985
_diffrn_reflns_limit_h_max 12
_diffrn_reflns_limit_h_min -12
_diffrn_reflns_limit_k_max 16
_diffrn_reflns_limit_k_min -16
_diffrn_reflns_limit_l_max 22
_diffrn_reflns_limit_l_min -22
_diffrn_reflns_number 64213
_diffrn_reflns_point_group_measured_fraction_full 0.985
_diffrn_reflns_point_group_measured_fraction_max 0.985
_diffrn_reflns_theta_full 18.962
_diffrn_reflns_theta_max 18.962
_diffrn_reflns_theta_min 2.168
_diffrn_standards_number 0
_exptl_absorpt_coefficient_mu 2.372
_exptl_absorpt_correction_T_max 0.4243
_exptl_absorpt_correction_T_min 0.3060
_exptl_absorpt_correction_type multi-scan
_exptl_absorpt_process_details
'SADABS-2016/2 (Bruker,2016/2) was used for absorption correction. wR2(int) was 0.1387 before and 0.0699 after correction. The Ratio of minimum to maximum transmission is 0.7212. The \l/2 correction factor is Not present.'
_exptl_crystal_colour colourless
_exptl_crystal_colour_primary colourless
_exptl_crystal_density_diffrn 1.221
_exptl_crystal_description plate
_exptl_crystal_F_000 2488
_exptl_crystal_size_max 0.286
_exptl_crystal_size_mid 0.087
_exptl_crystal_size_min 0.017
_refine_diff_density_max 1.394
_refine_diff_density_min -1.002
_refine_diff_density_rms 0.119
_refine_ls_extinction_method none
_refine_ls_goodness_of_fit_ref 1.175
_refine_ls_hydrogen_treatment constr
_refine_ls_matrix_type full
_refine_ls_number_parameters 1171
_refine_ls_number_reflns 10049
_refine_ls_number_restraints 1702
_refine_ls_restrained_S_all 1.117
_refine_ls_R_factor_all 0.0671
_refine_ls_R_factor_gt 0.0506
_refine_ls_shift/su_max 0.001
_refine_ls_shift/su_mean 0.000
_refine_ls_structure_factor_coef Fsqd
_refine_ls_weighting_details 'w=1/[\s^2^(Fo^2^)+75.6404P] where P=(Fo^2^+2Fc^2^)/3'
_refine_ls_weighting_scheme calc
_refine_ls_wR_factor_gt 0.0966
_refine_ls_wR_factor_ref 0.1062
_reflns_Friedel_coverage 0.000
_reflns_number_gt 8116
_reflns_number_total 10049
_reflns_threshold_expression 'I > 2\s(I)'
_cod_data_source_file ja8b02846_si_006.cif
_cod_data_source_block 639b
_cod_database_code 4132286
_shelx_shelxl_version_number 2017/1
_shelx_space_group_comment
;
The symmetry employed for this shelxl refinement is uniquely defined
by the following loop, which should always be used as a source of
symmetry information in preference to the above space-group names.
They are only intended as comments.
;
_shelx_estimated_absorpt_t_max 0.961
_shelx_estimated_absorpt_t_min 0.550
_olex2_refinement_description
;
1. Fixed Uiso
 At 1.2 times of:
  All C(H,H) groups
2. Restrained distances
 C53-C52 \\sim C52-C51 \\sim C54-C53 \\sim C55-C54 \\sim C51-C50 \\sim C50-C49
\\sim C49-C48 \\sim C48-C47
 with sigma of 0.005
 C13-C12 \\sim C14-C13 \\sim C12-C11
 with sigma of 0.01
 C89-C88 \\sim C90-C89 \\sim C91-C90 \\sim C92-C91 \\sim C93-C92 \\sim C88-C87
\\sim C87-C86 \\sim C109-
 C108 \\sim C108-C107 \\sim C110-C109
 with sigma of 0.01
3. Uiso/Uaniso restraints and constraints
All non-hydrogen atoms have similar U: within 2A with sigma of 0.005 and sigma
for terminal atoms of 0.01
4. Rigid body (RIGU) restrains
 All non-hydrogen atoms
 with sigma for 1-2 distances of 0.02 and sigma for 1-3 distances of 0.02
5.a Secondary CH2 refined with riding coordinates:
 C1(H1A,H1B), C2(H2A,H2B), C3(H3A,H3B), C4(H4A,H4B), C5(H5A,H5B), C6(H6A,H6B),
 C7(H7A,H7B), C8(H8A,H8B), C9(H9A,H9B), C10(H10A,H10B), C11(H11A,H11B),
 C12(H12A,H12B), C13(H13A,H13B), C14(H14A,H14B), C15(H15A,H15B), C16(H16A,H16B),
  C17(H17A,H17B), C18(H18A,H18B), C19(H19A,H19B), C20(H20A,H20B), C21(H21A,
 H21B), C22(H22A,H22B), C23(H23A,H23B), C24(H24A,H24B), C25(H25A,H25B),
 C26(H26A,H26B), C27(H27A,H27B), C28(H28A,H28B), C29(H29A,H29B), C30(H30A,H30B),
  C31(H31A,H31B), C32(H32A,H32B), C33(H33A,H33B), C34(H34A,H34B), C35(H35A,
 H35B), C36(H36A,H36B), C37(H37A,H37B), C38(H38A,H38B), C39(H39A,H39B),
 C40(H40A,H40B), C41(H41A,H41B), C42(H42A,H42B), C43(H43A,H43B), C44(H44A,H44B),
  C45(H45A,H45B), C46(H46A,H46B), C47(H47A,H47B), C48(H48A,H48B), C49(H49A,
 H49B), C50(H50A,H50B), C51(H51A,H51B), C52(H52A,H52B), C53(H53A,H53B),
 C54(H54A,H54B), C55(H55A,H55B), C56(H56A,H56B), C57(H57A,H57B), C58(H58A,H58B),
  C59(H59A,H59B), C60(H60A,H60B), C61(H61A,H61B), C62(H62A,H62B), C63(H63A,
 H63B), C64(H64A,H64B), C65(H65A,H65B), C66(H66A,H66B), C67(H67A,H67B),
 C68(H68A,H68B), C69(H69A,H69B), C70(H70A,H70B), C71(H71A,H71B), C72(H72A,H72B),
  C73(H73A,H73B), C74(H74A,H74B), C75(H75A,H75B), C76(H76A,H76B), C77(H77A,
 H77B), C78(H78A,H78B), C79(H79A,H79B), C80(H80A,H80B), C81(H81A,H81B),
 C82(H82A,H82B), C83(H83A,H83B), C84(H84A,H84B), C85(H85A,H85B), C86(H86A,H86B),
  C87(H87A,H87B), C88(H88A,H88B), C89(H89A,H89B), C90(H90A,H90B), C91(H91A,
 H91B), C92(H92A,H92B), C93(H93A,H93B), C94(H94A,H94B), C95(H95A,H95B),
 C96(H96A,H96B), C97(H97A,H97B), C98(H98A,H98B), C99(H99A,H99B), C100(H10C,
 H10D), C101(H10E,H10F), C102(H10G,H10H), C103(H10I,H10J), C104(H10K,H10L),
 C105(H10M,H10N), C106(H10O,H10P), C107(H10Q,H10R), C108(H10S,H10T), C109(H10U,
 H10V), C110(H11C,H11D), C111(H11E,H11F), C112(H11G,H11H), C113(H11I,H11J),
 C114(H11K,H11L), C115(H11M,H11N), C116(H11O,H11P), C117(H11Q,H11R), C118(H11S,
 H11T), C119(H11U,H11V), C120(H12C,H12D)
;
_olex2_submission_special_instructions 'No special instructions were received'

loop_
_space_group_symop_operation_xyz
'x, y, z'
'-x, -y, -z'

loop_
_atom_site_label
_atom_site_type_symbol
_atom_site_fract_x
_atom_site_fract_y
_atom_site_fract_z
_atom_site_U_iso_or_equiv
_atom_site_adp_type
_atom_site_occupancy
_atom_site_site_symmetry_order
_atom_site_calc_flag
_atom_site_refinement_flags_posn
_atom_site_refinement_flags_adp
Pt1 Pt 0.79608(3) 0.75354(2) 0.55529(2) 0.01903(16) Uani 1 1 d . U
Cl1 Cl 0.8789(2) 0.86035(16) 0.55870(13) 0.0366(8) Uani 1 1 d . U
Cl2 Cl 0.9443(2) 0.69612(16) 0.52878(12) 0.0352(8) Uani 1 1 d . U
P1 P 0.6676(2) 0.82385(16) 0.57912(12) 0.0217(7) Uani 1 1 d . U
P2 P 0.7382(2) 0.64317(15) 0.55112(11) 0.0197(7) Uani 1 1 d . U
C1 C 0.6892(8) 0.8570(6) 0.6430(4) 0.0226(19) Uani 1 1 d . U
H1A H 0.748758 0.884501 0.639669 0.027 Uiso 1 1 calc R .
H1B H 0.634792 0.891300 0.651835 0.027 Uiso 1 1 calc R .
C2 C 0.6997(9) 0.7966(6) 0.6881(4) 0.027(2) Uani 1 1 d . U
H2A H 0.759104 0.766069 0.681440 0.033 Uiso 1 1 calc R .
H2B H 0.644110 0.765246 0.688270 0.033 Uiso 1 1 calc R .
C3 C 0.7050(9) 0.8235(6) 0.7427(4) 0.030(2) Uani 1 1 d . U
H3A H 0.759932 0.855577 0.742140 0.036 Uiso 1 1 calc R .
H3B H 0.645211 0.853533 0.749361 0.036 Uiso 1 1 calc R .
C4 C 0.7170(9) 0.7642(6) 0.7886(4) 0.031(2) Uani 1 1 d . U
H4A H 0.780442 0.737669 0.784133 0.037 Uiso 1 1 calc R .
H4B H 0.666334 0.728961 0.786805 0.037 Uiso 1 1 calc R .
C5 C 0.7113(9) 0.7916(6) 0.8437(4) 0.034(2) Uani 1 1 d . U
H5A H 0.761121 0.827682 0.845068 0.041 Uiso 1 1 calc R .
H5B H 0.647407 0.817456 0.848244 0.041 Uiso 1 1 calc R .
C6 C 0.7250(10) 0.7332(6) 0.8900(4) 0.038(2) Uani 1 1 d . U
H6A H 0.792235 0.712095 0.888807 0.046 Uiso 1 1 calc R .
H6B H 0.681210 0.693569 0.886313 0.046 Uiso 1 1 calc R .
C7 C 0.7047(10) 0.7625(6) 0.9438(4) 0.043(2) Uani 1 1 d . U
H7A H 0.638429 0.785534 0.944435 0.052 Uiso 1 1 calc R .
H7B H 0.750426 0.800619 0.948214 0.052 Uiso 1 1 calc R .
C8 C 0.7145(10) 0.7021(7) 0.9907(5) 0.047(2) Uani 1 1 d . U
H8A H 0.680360 0.719119 1.022740 0.056 Uiso 1 1 calc R .
H8B H 0.682925 0.658422 0.981590 0.056 Uiso 1 1 calc R .
C9 C 0.8165(10) 0.6814(7) 1.0038(5) 0.052(2) Uani 1 1 d . U
H9A H 0.844943 0.723068 1.018248 0.062 Uiso 1 1 calc R .
H9B H 0.852863 0.672194 0.970382 0.062 Uiso 1 1 calc R .
C10 C 0.8291(11) 0.6128(7) 1.0450(5) 0.054(2) Uani 1 1 d . U
H10A H 0.898891 0.602958 1.051717 0.065 Uiso 1 1 calc R .
H10B H 0.796838 0.623497 1.079274 0.065 Uiso 1 1 calc R .
C11 C 0.7891(10) 0.5448(7) 1.0278(4) 0.053(2) Uani 1 1 d D U
H11A H 0.718169 0.552225 1.024449 0.064 Uiso 1 1 calc R .
H11B H 0.802258 0.503198 1.055426 0.064 Uiso 1 1 calc R .
C12 C 0.8341(11) 0.5270(6) 0.9748(4) 0.056(2) Uani 1 1 d D U
H12A H 0.823180 0.569883 0.947965 0.067 Uiso 1 1 calc R .
H12B H 0.904799 0.518660 0.978894 0.067 Uiso 1 1 calc R .
C13 C 0.7962(10) 0.4614(6) 0.9535(4) 0.053(2) Uani 1 1 d D U
H13A H 0.724717 0.467109 0.953490 0.064 Uiso 1 1 calc R .
H13B H 0.813973 0.417566 0.978268 0.064 Uiso 1 1 calc R .
C14 C 0.8322(10) 0.4482(7) 0.8978(4) 0.045(2) Uani 1 1 d D U
H14A H 0.805372 0.402760 0.888311 0.054 Uiso 1 1 calc R .
H14B H 0.903415 0.440230 0.898090 0.054 Uiso 1 1 calc R .
C15 C 0.8061(10) 0.5100(6) 0.8544(4) 0.040(2) Uani 1 1 d . U
H15A H 0.736580 0.524410 0.858563 0.048 Uiso 1 1 calc R .
H15B H 0.843153 0.552758 0.859904 0.048 Uiso 1 1 calc R .
C16 C 0.8258(9) 0.4908(6) 0.7980(4) 0.036(2) Uani 1 1 d . U
H16A H 0.785411 0.450140 0.791617 0.043 Uiso 1 1 calc R .
H16B H 0.894332 0.473263 0.794440 0.043 Uiso 1 1 calc R .
C17 C 0.8055(9) 0.5546(6) 0.7548(4) 0.032(2) Uani 1 1 d . U
H17A H 0.737708 0.573424 0.759232 0.038 Uiso 1 1 calc R .
H17B H 0.847838 0.594439 0.760215 0.038 Uiso 1 1 calc R .
C18 C 0.8214(9) 0.5346(6) 0.6980(4) 0.029(2) Uani 1 1 d . U
H18A H 0.784271 0.491471 0.693458 0.034 Uiso 1 1 calc R .
H18B H 0.890760 0.520881 0.692085 0.034 Uiso 1 1 calc R .
C19 C 0.7909(9) 0.5966(6) 0.6561(4) 0.027(2) Uani 1 1 d . U
H19A H 0.829673 0.639048 0.660031 0.032 Uiso 1 1 calc R .
H19B H 0.722264 0.611386 0.662982 0.032 Uiso 1 1 calc R .
C20 C 0.8031(8) 0.5770(6) 0.5985(4) 0.0221(19) Uani 1 1 d . U
H20A H 0.778766 0.527919 0.596557 0.026 Uiso 1 1 calc R .
H20B H 0.872638 0.574935 0.588250 0.026 Uiso 1 1 calc R .
C21 C 0.6491(8) 0.9020(5) 0.5290(4) 0.0201(18) Uani 1 1 d . U
H21A H 0.592174 0.932613 0.539663 0.024 Uiso 1 1 calc R .
H21B H 0.706246 0.932044 0.527062 0.024 Uiso 1 1 calc R .
C22 C 0.6334(8) 0.8774(5) 0.4744(4) 0.0180(19) Uani 1 1 d . U
H22A H 0.579675 0.843969 0.477325 0.022 Uiso 1 1 calc R .
H22B H 0.692375 0.849790 0.462867 0.022 Uiso 1 1 calc R .
C23 C 0.6098(8) 0.9411(6) 0.4315(4) 0.022(2) Uani 1 1 d . U
H23A H 0.552393 0.970293 0.443469 0.027 Uiso 1 1 calc R .
H23B H 0.664788 0.973359 0.426875 0.027 Uiso 1 1 calc R .
C24 C 0.5901(8) 0.9138(6) 0.3791(4) 0.027(2) Uani 1 1 d . U
H24A H 0.537784 0.879271 0.384785 0.032 Uiso 1 1 calc R .
H24B H 0.648812 0.886350 0.366972 0.032 Uiso 1 1 calc R .
C25 C 0.5612(9) 0.9732(6) 0.3348(4) 0.031(2) Uani 1 1 d . U
H25A H 0.500377 0.998885 0.345951 0.037 Uiso 1 1 calc R .
H25B H 0.611777 1.009374 0.330425 0.037 Uiso 1 1 calc R .
C26 C 0.5470(9) 0.9456(6) 0.2812(4) 0.032(2) Uani 1 1 d . U
H26A H 0.493252 0.912156 0.284909 0.039 Uiso 1 1 calc R .
H26B H 0.606225 0.917114 0.271133 0.039 Uiso 1 1 calc R .
C27 C 0.5247(9) 1.0058(6) 0.2364(4) 0.037(2) Uani 1 1 d . U
H27A H 0.579720 1.038038 0.231481 0.044 Uiso 1 1 calc R .
H27B H 0.467047 1.035705 0.247053 0.044 Uiso 1 1 calc R .
C28 C 0.5063(9) 0.9767(7) 0.1833(4) 0.040(2) Uani 1 1 d . U
H28A H 0.452731 0.943098 0.188723 0.048 Uiso 1 1 calc R .
H28B H 0.485105 1.018110 0.157162 0.048 Uiso 1 1 calc R .
C29 C 0.5928(9) 0.9368(7) 0.1600(4) 0.041(2) Uani 1 1 d . U
H29A H 0.616399 0.897097 0.186901 0.049 Uiso 1 1 calc R .
H29B H 0.645075 0.971141 0.152452 0.049 Uiso 1 1 calc R .
C30 C 0.5723(9) 0.9041(7) 0.1087(4) 0.042(2) Uani 1 1 d . U
H30A H 0.552193 0.944256 0.081276 0.051 Uiso 1 1 calc R .
H30B H 0.517192 0.872229 0.115833 0.051 Uiso 1 1 calc R .
C31 C 0.6570(9) 0.8596(7) 0.0858(5) 0.043(2) Uani 1 1 d . U
H31A H 0.635814 0.839648 0.053324 0.052 Uiso 1 1 calc R .
H31B H 0.709431 0.892729 0.074760 0.052 Uiso 1 1 calc R .
C32 C 0.6973(9) 0.7969(6) 0.1243(5) 0.043(2) Uani 1 1 d . U
H32A H 0.753478 0.772740 0.106637 0.051 Uiso 1 1 calc R .
H32B H 0.721018 0.817090 0.156132 0.051 Uiso 1 1 calc R .
C33 C 0.6258(10) 0.7398(7) 0.1429(5) 0.045(2) Uani 1 1 d . U
H33A H 0.609460 0.714076 0.112001 0.054 Uiso 1 1 calc R .
H33B H 0.565636 0.764511 0.155949 0.054 Uiso 1 1 calc R .
C34 C 0.6645(10) 0.6842(7) 0.1872(4) 0.044(2) Uani 1 1 d . U
H34A H 0.732380 0.669452 0.178178 0.053 Uiso 1 1 calc R .
H34B H 0.626437 0.640088 0.189110 0.053 Uiso 1 1 calc R .
C35 C 0.6601(10) 0.7134(6) 0.2422(4) 0.041(2) Uani 1 1 d . U
H35A H 0.701462 0.755699 0.240629 0.049 Uiso 1 1 calc R .
H35B H 0.592914 0.731308 0.249840 0.049 Uiso 1 1 calc R .
C36 C 0.6922(9) 0.6578(6) 0.2878(4) 0.037(2) Uani 1 1 d . U
H36A H 0.652870 0.614586 0.288520 0.044 Uiso 1 1 calc R .
H36B H 0.760487 0.641630 0.281139 0.044 Uiso 1 1 calc R .
C37 C 0.6832(9) 0.6868(6) 0.3420(4) 0.033(2) Uani 1 1 d . U
H37A H 0.614205 0.699403 0.349895 0.040 Uiso 1 1 calc R .
H37B H 0.718286 0.732325 0.340393 0.040 Uiso 1 1 calc R .
C38 C 0.7223(9) 0.6335(6) 0.3876(4) 0.030(2) Uani 1 1 d . U
H38A H 0.686448 0.588362 0.389669 0.036 Uiso 1 1 calc R .
H38B H 0.791044 0.620242 0.379428 0.036 Uiso 1 1 calc R .
C39 C 0.7148(9) 0.6631(6) 0.4412(4) 0.028(2) Uani 1 1 d . U
H39A H 0.645717 0.672509 0.450851 0.033 Uiso 1 1 calc R .
H39B H 0.746105 0.710372 0.438421 0.033 Uiso 1 1 calc R .
C40 C 0.7619(8) 0.6112(6) 0.4860(4) 0.0243(19) Uani 1 1 d . U
H40A H 0.832586 0.606852 0.478921 0.029 Uiso 1 1 calc R .
H40B H 0.736634 0.562015 0.485931 0.029 Uiso 1 1 calc R .
C41 C 0.5476(7) 0.7897(6) 0.5895(4) 0.0233(19) Uani 1 1 d . U
H41A H 0.527466 0.772864 0.555631 0.028 Uiso 1 1 calc R .
H41B H 0.550927 0.746680 0.616755 0.028 Uiso 1 1 calc R .
C42 C 0.4696(8) 0.8450(6) 0.6077(5) 0.031(2) Uani 1 1 d . U
H42A H 0.489610 0.863341 0.641056 0.037 Uiso 1 1 calc R .
H42B H 0.462870 0.887119 0.579842 0.037 Uiso 1 1 calc R .
C43 C 0.3726(8) 0.8105(6) 0.6175(5) 0.037(2) Uani 1 1 d . U
H43A H 0.320929 0.849798 0.618197 0.045 Uiso 1 1 calc R .
H43B H 0.360514 0.782027 0.587398 0.045 Uiso 1 1 calc R .
C44 C 0.3673(9) 0.7609(7) 0.6693(5) 0.042(2) Uani 1 1 d . U
H44A H 0.425880 0.727433 0.671376 0.050 Uiso 1 1 calc R .
H44B H 0.310769 0.730676 0.668483 0.050 Uiso 1 1 calc R .
C45 C 0.3592(10) 0.8001(7) 0.7196(5) 0.050(2) Uani 1 1 d . U
H45A H 0.414563 0.831577 0.720440 0.060 Uiso 1 1 calc R .
H45B H 0.299123 0.831960 0.718880 0.060 Uiso 1 1 calc R .
C46 C 0.3581(10) 0.7471(8) 0.7690(5) 0.058(2) Uani 1 1 d . U
H46A H 0.417572 0.714709 0.768661 0.070 Uiso 1 1 calc R .
H46B H 0.302378 0.716129 0.767671 0.070 Uiso 1 1 calc R .
C47 C 0.3517(11) 0.7811(7) 0.8213(5) 0.063(3) Uani 1 1 d D U
H47A H 0.404556 0.814791 0.822103 0.076 Uiso 1 1 calc R .
H47B H 0.289536 0.810010 0.823630 0.076 Uiso 1 1 calc R .
C48 C 0.3588(9) 0.7241(7) 0.8690(5) 0.065(3) Uani 1 1 d D U
H48A H 0.317291 0.683797 0.863320 0.078 Uiso 1 1 calc R .
H48B H 0.333255 0.746174 0.901249 0.078 Uiso 1 1 calc R .
C49 C 0.4601(9) 0.6927(7) 0.8795(5) 0.070(3) Uani 1 1 d D U
H49A H 0.488472 0.678556 0.845099 0.084 Uiso 1 1 calc R .
H49B H 0.498281 0.732313 0.890005 0.084 Uiso 1 1 calc R .
C50 C 0.4743(11) 0.6278(6) 0.9210(5) 0.077(3) Uani 1 1 d D U
H50A H 0.544288 0.613936 0.922779 0.092 Uiso 1 1 calc R .
H50B H 0.452880 0.642898 0.956384 0.092 Uiso 1 1 calc R .
C51 C 0.4215(12) 0.5615(8) 0.9112(5) 0.080(3) Uani 1 1 d D U
H51A H 0.352896 0.570155 0.922091 0.096 Uiso 1 1 calc R .
H51B H 0.447998 0.519619 0.935407 0.096 Uiso 1 1 calc R .
C52 C 0.4242(10) 0.5387(9) 0.8552(5) 0.084(3) Uani 1 1 d D U
H52A H 0.380561 0.498285 0.854210 0.101 Uiso 1 1 calc R .
H52B H 0.398972 0.580388 0.830405 0.101 Uiso 1 1 calc R .
C53 C 0.5231(10) 0.5144(9) 0.8352(5) 0.081(3) Uani 1 1 d D U
H53A H 0.549619 0.474193 0.860851 0.097 Uiso 1 1 calc R .
H53B H 0.566003 0.555559 0.834553 0.097 Uiso 1 1 calc R .
C54 C 0.5247(11) 0.4885(7) 0.7802(4) 0.068(3) Uani 1 1 d D U
H54A H 0.593274 0.479136 0.769444 0.082 Uiso 1 1 calc R .
H54B H 0.494392 0.440831 0.783598 0.082 Uiso 1 1 calc R .
C55 C 0.4774(10) 0.5357(7) 0.7345(4) 0.057(2) Uani 1 1 d D U
H55A H 0.406364 0.534533 0.739781 0.069 Uiso 1 1 calc R .
H55B H 0.494904 0.586745 0.735758 0.069 Uiso 1 1 calc R .
C56 C 0.5041(10) 0.5136(7) 0.6796(5) 0.047(2) Uani 1 1 d . U
H56A H 0.574125 0.519324 0.672682 0.056 Uiso 1 1 calc R .
H56B H 0.492263 0.461173 0.679143 0.056 Uiso 1 1 calc R .
C57 C 0.4493(9) 0.5569(6) 0.6350(4) 0.039(2) Uani 1 1 d . U
H57A H 0.458974 0.609383 0.636694 0.047 Uiso 1 1 calc R .
H57B H 0.379552 0.549521 0.641445 0.047 Uiso 1 1 calc R .
C58 C 0.4768(8) 0.5384(6) 0.5791(4) 0.034(2) Uani 1 1 d . U
H58A H 0.436012 0.569717 0.553261 0.041 Uiso 1 1 calc R .
H58B H 0.462037 0.487001 0.576371 0.041 Uiso 1 1 calc R .
C59 C 0.5831(8) 0.5479(6) 0.5627(5) 0.029(2) Uani 1 1 d . U
H59A H 0.624205 0.513137 0.586081 0.035 Uiso 1 1 calc R .
H59B H 0.593936 0.535872 0.525353 0.035 Uiso 1 1 calc R .
C60 C 0.6132(8) 0.6255(5) 0.5665(4) 0.0235(19) Uani 1 1 d . U
H60A H 0.597927 0.637698 0.603433 0.028 Uiso 1 1 calc R .
H60B H 0.572743 0.659276 0.542063 0.028 Uiso 1 1 calc R .
Pt2 Pt 0.29529(3) 0.79033(2) 0.45253(2) 0.01804(16) Uani 1 1 d . U
Cl3 Cl 0.3798(2) 0.88876(16) 0.47519(13) 0.0378(9) Uani 1 1 d . U
Cl4 Cl 0.4388(2) 0.71478(16) 0.46604(12) 0.0335(8) Uani 1 1 d . U
P3 P 0.1703(2) 0.87401(16) 0.44644(12) 0.0227(7) Uani 1 1 d . U
P4 P 0.2345(2) 0.68928(15) 0.42900(11) 0.0196(7) Uani 1 1 d . U
C61 C 0.1513(8) 0.9130(6) 0.5095(4) 0.0246(19) Uani 1 1 d . U
H61A H 0.208586 0.939735 0.516697 0.030 Uiso 1 1 calc R .
H61B H 0.094681 0.948291 0.506957 0.030 Uiso 1 1 calc R .
C62 C 0.1344(8) 0.8530(6) 0.5560(4) 0.026(2) Uani 1 1 d . U
H62A H 0.082322 0.822504 0.546631 0.032 Uiso 1 1 calc R .
H62B H 0.194032 0.821126 0.561081 0.032 Uiso 1 1 calc R .
C63 C 0.1067(9) 0.8845(6) 0.6083(4) 0.030(2) Uani 1 1 d . U
H63A H 0.160089 0.913148 0.618537 0.035 Uiso 1 1 calc R .
H63B H 0.048846 0.918287 0.602729 0.035 Uiso 1 1 calc R .
C64 C 0.0854(9) 0.8260(6) 0.6536(4) 0.032(2) Uani 1 1 d . U
H64A H 0.036347 0.794429 0.641987 0.039 Uiso 1 1 calc R .
H64B H 0.145035 0.795040 0.661411 0.039 Uiso 1 1 calc R .
C65 C 0.0488(9) 0.8575(6) 0.7043(4) 0.040(2) Uani 1 1 d . U
H65A H 0.095227 0.892595 0.713694 0.048 Uiso 1 1 calc R .
H65B H -0.013591 0.885103 0.696880 0.048 Uiso 1 1 calc R .
C66 C 0.0345(10) 0.8016(7) 0.7519(5) 0.045(2) Uani 1 1 d . U
H66A H 0.097374 0.775313 0.760325 0.054 Uiso 1 1 calc R .
H66B H -0.010061 0.765358 0.742135 0.054 Uiso 1 1 calc R .
C67 C -0.0057(10) 0.8338(7) 0.8015(5) 0.051(2) Uani 1 1 d . U
H67A H -0.071377 0.855691 0.794074 0.061 Uiso 1 1 calc R .
H67B H 0.035228 0.873652 0.808931 0.061 Uiso 1 1 calc R .
C68 C -0.0111(10) 0.7795(7) 0.8511(5) 0.051(2) Uani 1 1 d . U
H68A H -0.057189 0.799919 0.877317 0.061 Uiso 1 1 calc R .
H68B H -0.037068 0.734078 0.841180 0.061 Uiso 1 1 calc R .
C69 C 0.0841(10) 0.7606(7) 0.8778(5) 0.051(2) Uani 1 1 d . U
H69A H 0.103546 0.804288 0.893617 0.062 Uiso 1 1 calc R .
H69B H 0.133219 0.750038 0.849691 0.062 Uiso 1 1 calc R .
C70 C 0.0872(10) 0.6971(7) 0.9208(5) 0.050(2) Uani 1 1 d . U
H70A H 0.043344 0.709001 0.950992 0.060 Uiso 1 1 calc R .
H70B H 0.153531 0.689413 0.934552 0.060 Uiso 1 1 calc R .
C71 C 0.0574(10) 0.6261(7) 0.9007(5) 0.046(2) Uani 1 1 d . U
H71A H 0.062214 0.586408 0.930470 0.055 Uiso 1 1 calc R .
H71B H -0.011139 0.632543 0.890383 0.055 Uiso 1 1 calc R .
C72 C 0.1181(9) 0.6030(7) 0.8531(5) 0.045(2) Uani 1 1 d . U
H72A H 0.116309 0.643733 0.824018 0.054 Uiso 1 1 calc R .
H72B H 0.186011 0.593661 0.864020 0.054 Uiso 1 1 calc R .
C73 C 0.0847(9) 0.5359(7) 0.8318(5) 0.043(2) Uani 1 1 d . U
H73A H 0.014771 0.543422 0.824930 0.052 Uiso 1 1 calc R .
H73B H 0.093028 0.494207 0.859898 0.052 Uiso 1 1 calc R .
C74 C 0.1369(9) 0.5152(6) 0.7804(4) 0.041(2) Uani 1 1 d . U
H74A H 0.206915 0.507519 0.787023 0.049 Uiso 1 1 calc R .
H74B H 0.113364 0.468344 0.771520 0.049 Uiso 1 1 calc R .
C75 C 0.1220(9) 0.5729(6) 0.7324(4) 0.037(2) Uani 1 1 d . U
H75A H 0.052357 0.587637 0.730185 0.044 Uiso 1 1 calc R .
H75B H 0.156788 0.616609 0.738397 0.044 Uiso 1 1 calc R .
C76 C 0.1569(9) 0.5468(6) 0.6797(4) 0.031(2) Uani 1 1 d . U
H76A H 0.223732 0.525367 0.683922 0.038 Uiso 1 1 calc R .
H76B H 0.115905 0.507397 0.671612 0.038 Uiso 1 1 calc R .
C77 C 0.1562(8) 0.6047(6) 0.6327(4) 0.027(2) Uani 1 1 d . U
H77A H 0.089802 0.627348 0.629328 0.032 Uiso 1 1 calc R .
H77B H 0.198899 0.643342 0.640369 0.032 Uiso 1 1 calc R .
C78 C 0.1877(8) 0.5789(6) 0.5798(4) 0.026(2) Uani 1 1 d . U
H78A H 0.139229 0.546171 0.569123 0.031 Uiso 1 1 calc R .
H78B H 0.249786 0.549847 0.584317 0.031 Uiso 1 1 calc R .
C79 C 0.2002(8) 0.6403(6) 0.5352(4) 0.024(2) Uani 1 1 d . U
H79A H 0.245061 0.674905 0.547033 0.029 Uiso 1 1 calc R .
H79B H 0.136929 0.667197 0.529067 0.029 Uiso 1 1 calc R .
C80 C 0.2388(8) 0.6148(5) 0.4823(4) 0.0216(19) Uani 1 1 d . U
H80A H 0.199718 0.575128 0.472691 0.026 Uiso 1 1 calc R .
H80B H 0.306365 0.595074 0.486546 0.026 Uiso 1 1 calc R .
C81 C 0.1968(8) 0.9466(6) 0.3936(4) 0.0249(19) Uani 1 1 d . U
H81A H 0.145129 0.985955 0.393455 0.030 Uiso 1 1 calc R .
H81B H 0.258555 0.967577 0.400949 0.030 Uiso 1 1 calc R .
C82 C 0.2041(8) 0.9176(6) 0.3391(4) 0.026(2) Uani 1 1 d . U
H82A H 0.258073 0.879957 0.339338 0.031 Uiso 1 1 calc R .
H82B H 0.143908 0.893400 0.333550 0.031 Uiso 1 1 calc R .
C83 C 0.2199(9) 0.9736(6) 0.2928(4) 0.028(2) Uani 1 1 d . U
H83A H 0.280818 0.997244 0.297855 0.034 Uiso 1 1 calc R .
H83B H 0.166595 1.011802 0.292782 0.034 Uiso 1 1 calc R .
C84 C 0.2252(9) 0.9443(6) 0.2390(4) 0.033(2) Uani 1 1 d . U
H84A H 0.281365 0.908671 0.238250 0.039 Uiso 1 1 calc R .
H84B H 0.166347 0.917540 0.235201 0.039 Uiso 1 1 calc R .
C85 C 0.2342(9) 1.0010(6) 0.1917(4) 0.036(2) Uani 1 1 d . U
H85A H 0.291847 1.028930 0.196084 0.044 Uiso 1 1 calc R .
H85B H 0.176897 1.035695 0.191705 0.044 Uiso 1 1 calc R .
C86 C 0.2429(10) 0.9702(6) 0.1376(4) 0.040(2) Uani 1 1 d D U
H86A H 0.302479 0.938111 0.136394 0.048 Uiso 1 1 calc R .
H86B H 0.187116 0.940197 0.133722 0.048 Uiso 1 1 calc R .
C87 C 0.2458(10) 1.0300(6) 0.0916(3) 0.048(2) Uani 1 1 d D U
H87A H 0.189554 1.064850 0.095420 0.057 Uiso 1 1 calc R .
H87B H 0.304948 1.057016 0.094104 0.057 Uiso 1 1 calc R .
C88 C 0.2449(9) 1.0037(7) 0.0369(4) 0.057(2) Uani 1 1 d D U
H88A H 0.188928 0.973047 0.035401 0.068 Uiso 1 1 calc R .
H88B H 0.235691 1.046549 0.009877 0.068 Uiso 1 1 calc R .
C89 C 0.3351(10) 0.9604(7) 0.0224(4) 0.063(3) Uani 1 1 d D U
H89A H 0.349888 0.921873 0.051998 0.075 Uiso 1 1 calc R .
H89B H 0.389650 0.993110 0.018329 0.075 Uiso 1 1 calc R .
C90 C 0.3272(11) 0.9248(7) -0.0292(5) 0.070(3) Uani 1 1 d D U
H90A H 0.266539 0.898692 -0.027499 0.084 Uiso 1 1 calc R .
H90B H 0.323116 0.963517 -0.059709 0.084 Uiso 1 1 calc R .
C91 C 0.4105(11) 0.8720(7) -0.0394(5) 0.075(3) Uani 1 1 d D U
H91A H 0.469944 0.899331 -0.045243 0.090 Uiso 1 1 calc R .
H91B H 0.399046 0.850124 -0.072870 0.090 Uiso 1 1 calc R .
C92 C 0.4273(10) 0.8108(7) 0.0053(5) 0.072(3) Uani 1 1 d D U
H92A H 0.481722 0.777983 -0.005667 0.086 Uiso 1 1 calc R .
H92B H 0.446882 0.832318 0.037475 0.086 Uiso 1 1 calc R .
C93 C 0.3421(10) 0.7659(7) 0.0202(5) 0.064(3) Uani 1 1 d D U
H93A H 0.327468 0.738030 -0.009825 0.077 Uiso 1 1 calc R .
H93B H 0.284787 0.798425 0.027406 0.077 Uiso 1 1 calc R .
C94 C 0.3641(11) 0.7126(7) 0.0707(5) 0.052(2) Uani 1 1 d . U
H94A H 0.324378 0.669631 0.070749 0.063 Uiso 1 1 calc R .
H94B H 0.432903 0.695133 0.069190 0.063 Uiso 1 1 calc R .
C95 C 0.3437(10) 0.7473(6) 0.1220(4) 0.041(2) Uani 1 1 d . U
H95A H 0.384918 0.789418 0.122078 0.049 Uiso 1 1 calc R .
H95B H 0.275522 0.766497 0.122496 0.049 Uiso 1 1 calc R .
C96 C 0.3608(9) 0.6970(6) 0.1726(4) 0.034(2) Uani 1 1 d . U
H96A H 0.429244 0.678370 0.172297 0.041 Uiso 1 1 calc R .
H96B H 0.320370 0.654478 0.172188 0.041 Uiso 1 1 calc R .
C97 C 0.3392(9) 0.7310(6) 0.2242(4) 0.030(2) Uani 1 1 d . U
H97A H 0.383836 0.770609 0.226142 0.036 Uiso 1 1 calc R .
H97B H 0.272612 0.753659 0.223001 0.036 Uiso 1 1 calc R .
C98 C 0.3478(8) 0.6792(6) 0.2742(4) 0.027(2) Uani 1 1 d . U
H98A H 0.416505 0.662407 0.278509 0.032 Uiso 1 1 calc R .
H98B H 0.310857 0.635802 0.270096 0.032 Uiso 1 1 calc R .
C99 C 0.3115(8) 0.7121(5) 0.3242(4) 0.023(2) Uani 1 1 d . U
H99A H 0.245940 0.735002 0.318101 0.027 Uiso 1 1 calc R .
H99B H 0.354376 0.750875 0.331311 0.027 Uiso 1 1 calc R .
C100 C 0.3079(8) 0.6555(5) 0.3734(4) 0.0196(18) Uani 1 1 d . U
H10C H 0.374539 0.642452 0.385531 0.023 Uiso 1 1 calc R .
H10D H 0.280576 0.610585 0.363250 0.023 Uiso 1 1 calc R .
C101 C 0.0502(8) 0.8505(6) 0.4306(5) 0.029(2) Uani 1 1 d . U
H10E H 0.054303 0.828662 0.396209 0.035 Uiso 1 1 calc R .
H10F H 0.028454 0.812495 0.458614 0.035 Uiso 1 1 calc R .
C102 C -0.0263(8) 0.9134(6) 0.4262(5) 0.040(2) Uani 1 1 d . U
H10G H -0.004268 0.953009 0.399608 0.048 Uiso 1 1 calc R .
H10H H -0.035230 0.933293 0.461277 0.048 Uiso 1 1 calc R .
C103 C -0.1228(9) 0.8880(7) 0.4092(5) 0.053(2) Uani 1 1 d . U
H10I H -0.140621 0.845498 0.434380 0.064 Uiso 1 1 calc R .
H10J H -0.172945 0.927713 0.413069 0.064 Uiso 1 1 calc R .
C104 C -0.1250(11) 0.8672(8) 0.3540(6) 0.063(3) Uani 1 1 d . U
H10K H -0.182531 0.838568 0.351023 0.076 Uiso 1 1 calc R .
H10L H -0.067109 0.834971 0.347577 0.076 Uiso 1 1 calc R .
C105 C -0.1279(12) 0.9301(8) 0.3113(6) 0.076(3) Uani 1 1 d . U
H10M H -0.070918 0.958841 0.315217 0.091 Uiso 1 1 calc R .
H10N H -0.186017 0.961897 0.318226 0.091 Uiso 1 1 calc R .
C106 C -0.1294(12) 0.9139(9) 0.2539(6) 0.085(3) Uani 1 1 d . U
H10O H -0.181369 0.880201 0.250266 0.102 Uiso 1 1 calc R .
H10P H -0.067252 0.888361 0.244752 0.102 Uiso 1 1 calc R .
C107 C -0.1457(13) 0.9820(10) 0.2132(5) 0.095(3) Uani 1 1 d D U
H10Q H -0.210525 1.004835 0.220574 0.114 Uiso 1 1 calc R .
H10R H -0.097605 1.017662 0.219545 0.114 Uiso 1 1 calc R .
C108 C -0.1387(11) 0.9691(10) 0.1549(5) 0.096(3) Uani 1 1 d D U
H10S H -0.161108 0.919767 0.151563 0.116 Uiso 1 1 calc R .
H10T H -0.183743 1.004906 0.134884 0.116 Uiso 1 1 calc R .
C109 C -0.0402(10) 0.9745(10) 0.1286(6) 0.091(3) Uani 1 1 d D U
H10U H 0.006929 0.942640 0.150348 0.109 Uiso 1 1 calc R .
H10V H -0.020481 1.025439 0.127476 0.109 Uiso 1 1 calc R .
C110 C -0.0377(13) 0.9525(9) 0.0726(6) 0.090(3) Uani 1 1 d D U
H11C H -0.090478 0.981003 0.052889 0.108 Uiso 1 1 calc R .
H11D H 0.023941 0.967680 0.055074 0.108 Uiso 1 1 calc R .
C111 C -0.0469(12) 0.8738(9) 0.0657(7) 0.088(3) Uani 1 1 d . U
H11E H -0.065793 0.869015 0.028581 0.105 Uiso 1 1 calc R .
H11F H -0.097721 0.853416 0.090555 0.105 Uiso 1 1 calc R .
C112 C 0.0501(12) 0.8314(9) 0.0771(7) 0.088(3) Uani 1 1 d . U
H11G H 0.096678 0.844928 0.047489 0.105 Uiso 1 1 calc R .
H11H H 0.075826 0.845999 0.110444 0.105 Uiso 1 1 calc R .
C113 C 0.0421(12) 0.7484(9) 0.0831(6) 0.082(3) Uani 1 1 d . U
H11I H 0.008925 0.734381 0.051752 0.099 Uiso 1 1 calc R .
H11J H 0.107911 0.724434 0.083429 0.099 Uiso 1 1 calc R .
C114 C -0.0111(11) 0.7221(9) 0.1324(6) 0.072(3) Uani 1 1 d . U
H11K H -0.035116 0.673660 0.127696 0.086 Uiso 1 1 calc R .
H11L H -0.068272 0.755885 0.136858 0.086 Uiso 1 1 calc R .
C115 C 0.0452(11) 0.7150(8) 0.1833(5) 0.065(3) Uani 1 1 d . U
H11M H 0.101588 0.680379 0.179030 0.078 Uiso 1 1 calc R .
H11N H 0.070522 0.763186 0.187444 0.078 Uiso 1 1 calc R .
C116 C -0.0088(10) 0.6898(8) 0.2337(5) 0.057(2) Uani 1 1 d . U
H11O H -0.040688 0.644689 0.227967 0.069 Uiso 1 1 calc R .
H11P H -0.060412 0.727518 0.240251 0.069 Uiso 1 1 calc R .
C117 C 0.0503(10) 0.6746(8) 0.2832(5) 0.059(2) Uani 1 1 d . U
H11Q H 0.079776 0.720564 0.289436 0.070 Uiso 1 1 calc R .
H11R H 0.103854 0.638991 0.275589 0.070 Uiso 1 1 calc R .
C118 C -0.0007(10) 0.6455(7) 0.3353(5) 0.054(2) Uani 1 1 d . U
H11S H -0.036591 0.602482 0.328950 0.065 Uiso 1 1 calc R .
H11T H -0.048084 0.683537 0.346593 0.065 Uiso 1 1 calc R .
C119 C 0.0765(9) 0.6216(6) 0.3844(5) 0.040(2) Uani 1 1 d . U
H11U H 0.043962 0.592027 0.414158 0.048 Uiso 1 1 calc R .
H11V H 0.131776 0.591632 0.370941 0.048 Uiso 1 1 calc R .
C120 C 0.1129(8) 0.6902(6) 0.4045(5) 0.0282(19) Uani 1 1 d . U
H12C H 0.067992 0.703762 0.433759 0.034 Uiso 1 1 calc R .
H12D H 0.106727 0.730065 0.374922 0.034 Uiso 1 1 calc R .

loop_
_atom_site_aniso_label
_atom_site_aniso_U_11
_atom_site_aniso_U_22
_atom_site_aniso_U_33
_atom_site_aniso_U_23
_atom_site_aniso_U_13
_atom_site_aniso_U_12
Pt1 0.0202(3) 0.0137(3) 0.0225(3) 0.0006(2) 0.0008(2) -0.0013(2)
Cl1 0.0267(19) 0.0237(19) 0.060(2) -0.0035(16) 0.0016(17) -0.0091(15)
Cl2 0.0280(19) 0.0290(19) 0.047(2) -0.0005(16) 0.0065(16) 0.0024(15)
P1 0.0249(18) 0.0159(17) 0.0256(17) -0.0048(14) -0.0042(14) -0.0045(14)
P2 0.0289(18) 0.0105(16) 0.0193(16) -0.0016(13) 0.0032(14) -0.0014(14)
C1 0.029(4) 0.017(4) 0.022(4) -0.002(3) -0.009(3) -0.001(3)
C2 0.038(4) 0.023(4) 0.021(4) 0.001(3) -0.008(4) -0.002(4)
C3 0.045(5) 0.024(4) 0.020(4) 0.002(3) -0.007(4) -0.004(4)
C4 0.048(5) 0.023(4) 0.021(4) 0.002(3) -0.007(4) -0.004(4)
C5 0.053(5) 0.025(4) 0.024(4) 0.001(4) -0.004(4) -0.004(4)
C6 0.058(5) 0.029(4) 0.028(4) -0.001(4) -0.001(4) -0.003(4)
C7 0.064(5) 0.035(5) 0.031(4) -0.002(4) 0.000(4) -0.003(4)
C8 0.068(5) 0.040(5) 0.033(4) -0.005(4) -0.001(4) -0.004(5)
C9 0.072(5) 0.047(5) 0.036(5) 0.000(4) -0.002(5) -0.006(5)
C10 0.077(5) 0.049(5) 0.036(5) 0.001(4) -0.003(4) -0.005(5)
C11 0.080(5) 0.047(5) 0.032(5) 0.001(4) -0.002(4) -0.006(5)
C12 0.083(5) 0.048(5) 0.035(4) 0.003(4) -0.004(4) -0.006(5)
C13 0.081(5) 0.044(5) 0.033(4) 0.005(4) -0.005(4) -0.006(4)
C14 0.070(5) 0.039(5) 0.026(4) 0.002(4) -0.005(4) -0.005(4)
C15 0.060(5) 0.036(4) 0.022(4) 0.002(4) -0.006(4) -0.005(4)
C16 0.054(5) 0.032(4) 0.021(4) 0.002(4) -0.007(4) -0.006(4)
C17 0.048(5) 0.028(4) 0.019(4) 0.000(4) -0.006(4) -0.003(4)
C18 0.042(4) 0.024(4) 0.020(4) 0.000(4) -0.004(4) -0.001(4)
C19 0.039(4) 0.020(4) 0.020(4) 0.000(3) -0.006(4) 0.001(4)
C20 0.033(4) 0.014(4) 0.018(4) 0.004(3) -0.002(3) 0.002(3)
C21 0.025(4) 0.013(4) 0.022(4) -0.003(3) -0.003(3) 0.000(3)
C22 0.023(4) 0.012(4) 0.019(4) -0.006(3) -0.002(4) 0.005(4)
C23 0.026(4) 0.019(4) 0.021(4) -0.005(3) -0.002(4) 0.007(4)
C24 0.033(4) 0.023(4) 0.023(4) -0.004(3) -0.001(4) 0.007(4)
C25 0.037(4) 0.029(4) 0.024(4) -0.001(4) -0.002(4) 0.008(4)
C26 0.040(5) 0.032(4) 0.023(4) -0.004(4) -0.001(4) 0.009(4)
C27 0.045(5) 0.038(5) 0.026(4) -0.002(4) -0.002(4) 0.010(4)
C28 0.048(5) 0.044(5) 0.027(4) 0.002(4) -0.003(4) 0.010(4)
C29 0.051(5) 0.045(5) 0.025(4) 0.001(4) -0.001(4) 0.004(4)
C30 0.057(5) 0.045(5) 0.025(4) 0.000(4) -0.003(4) -0.002(4)
C31 0.059(5) 0.044(5) 0.027(4) -0.001(4) -0.005(4) -0.006(4)
C32 0.059(5) 0.042(5) 0.027(4) -0.001(4) -0.005(4) -0.009(4)
C33 0.064(5) 0.041(5) 0.029(4) -0.001(4) -0.004(4) -0.011(4)
C34 0.066(5) 0.037(5) 0.030(4) 0.001(4) -0.004(4) -0.014(4)
C35 0.062(5) 0.032(5) 0.028(4) 0.002(4) -0.006(4) -0.012(4)
C36 0.060(5) 0.027(4) 0.024(4) -0.001(4) -0.008(4) -0.012(4)
C37 0.056(5) 0.025(4) 0.021(4) 0.001(4) -0.007(4) -0.010(4)
C38 0.049(5) 0.020(4) 0.021(4) 0.001(4) -0.006(4) -0.004(4)
C39 0.040(4) 0.020(4) 0.022(4) 0.001(3) -0.001(4) -0.001(4)
C40 0.036(4) 0.015(4) 0.021(4) 0.001(3) 0.001(3) 0.001(3)
C41 0.023(4) 0.021(4) 0.026(4) -0.006(3) 0.000(3) 0.000(3)
C42 0.029(4) 0.030(4) 0.034(4) -0.006(4) 0.001(4) -0.002(4)
C43 0.034(4) 0.037(5) 0.042(4) -0.011(4) 0.004(4) -0.004(4)
C44 0.039(5) 0.042(5) 0.047(5) -0.012(4) 0.008(4) -0.011(4)
C45 0.050(5) 0.052(5) 0.049(5) -0.010(4) 0.011(5) -0.014(4)
C46 0.060(5) 0.062(5) 0.054(5) -0.010(4) 0.014(5) -0.018(5)
C47 0.068(5) 0.068(5) 0.056(5) -0.013(4) 0.014(5) -0.020(5)
C48 0.072(5) 0.071(5) 0.055(5) -0.017(4) 0.011(5) -0.020(5)
C49 0.079(5) 0.076(6) 0.060(5) -0.015(4) 0.007(5) -0.021(5)
C50 0.088(6) 0.082(6) 0.063(5) -0.013(5) 0.005(5) -0.019(5)
C51 0.096(6) 0.083(6) 0.063(5) -0.010(5) 0.004(5) -0.015(5)
C52 0.100(6) 0.085(6) 0.066(5) -0.002(5) 0.004(5) -0.009(5)
C53 0.100(6) 0.079(6) 0.063(5) 0.000(5) 0.004(5) -0.005(5)
C54 0.091(6) 0.062(5) 0.049(5) 0.000(4) 0.006(5) -0.006(5)
C55 0.079(5) 0.047(5) 0.043(5) 0.002(4) 0.006(5) -0.008(5)
C56 0.065(5) 0.036(5) 0.038(5) -0.001(4) 0.007(4) -0.010(4)
C57 0.052(5) 0.030(4) 0.036(4) 0.000(4) 0.005(4) -0.013(4)
C58 0.046(5) 0.023(4) 0.034(4) -0.002(4) 0.002(4) -0.011(4)
C59 0.040(4) 0.019(4) 0.029(4) -0.001(4) 0.003(4) -0.005(4)
C60 0.034(4) 0.013(4) 0.024(4) -0.002(3) 0.001(4) -0.004(3)
Pt2 0.0205(3) 0.0140(3) 0.0200(3) -0.0029(2) 0.0002(2) -0.0030(2)
Cl3 0.034(2) 0.0299(19) 0.053(2) -0.0133(16) 0.0005(17) -0.0144(16)
Cl4 0.0237(19) 0.035(2) 0.042(2) -0.0074(16) -0.0102(15) 0.0073(15)
P3 0.0296(18) 0.0137(16) 0.0247(17) -0.0016(14) 0.0036(14) -0.0023(14)
P4 0.0256(18) 0.0102(16) 0.0233(17) -0.0034(13) 0.0012(14) -0.0017(14)
C61 0.031(4) 0.016(4) 0.027(4) -0.004(3) 0.007(3) 0.000(3)
C62 0.032(4) 0.018(4) 0.028(4) -0.001(3) 0.007(4) 0.003(4)
C63 0.038(4) 0.019(4) 0.029(4) 0.000(4) 0.007(4) 0.003(4)
C64 0.045(5) 0.022(4) 0.028(4) -0.002(4) 0.008(4) 0.004(4)
C65 0.053(5) 0.032(5) 0.032(4) 0.001(4) 0.013(4) 0.004(4)
C66 0.057(5) 0.040(5) 0.034(4) 0.003(4) 0.014(4) 0.003(4)
C67 0.063(5) 0.050(5) 0.034(5) 0.006(4) 0.016(4) 0.004(4)
C68 0.063(5) 0.054(5) 0.032(5) 0.003(4) 0.014(4) 0.003(5)
C69 0.063(5) 0.056(5) 0.033(5) -0.002(4) 0.009(4) -0.001(5)
C70 0.061(5) 0.056(5) 0.033(5) -0.001(4) 0.009(4) -0.001(5)
C71 0.057(5) 0.050(5) 0.029(5) 0.000(4) 0.007(4) -0.006(4)
C72 0.055(5) 0.047(5) 0.032(5) 0.000(4) 0.007(4) -0.009(4)
C73 0.054(5) 0.042(5) 0.033(4) 0.001(4) 0.009(4) -0.009(4)
C74 0.051(5) 0.038(5) 0.034(4) -0.001(4) 0.010(4) -0.009(4)
C75 0.046(5) 0.034(4) 0.030(4) -0.004(4) 0.008(4) -0.009(4)
C76 0.039(4) 0.028(4) 0.028(4) -0.005(4) 0.010(4) -0.010(4)
C77 0.032(4) 0.023(4) 0.026(4) -0.006(3) 0.008(4) -0.003(4)
C78 0.035(4) 0.019(4) 0.023(4) -0.004(3) 0.007(4) -0.004(4)
C79 0.032(4) 0.017(4) 0.021(4) 0.000(3) 0.005(4) 0.002(4)
C80 0.029(4) 0.014(4) 0.021(4) 0.001(3) 0.003(3) 0.002(3)
C81 0.035(4) 0.015(4) 0.023(4) 0.002(3) 0.002(4) -0.001(3)
C82 0.039(4) 0.019(4) 0.021(4) 0.000(3) 0.000(4) -0.004(4)
C83 0.043(4) 0.021(4) 0.021(4) -0.001(3) 0.000(4) -0.003(4)
C84 0.048(5) 0.027(4) 0.022(4) 0.000(4) -0.001(4) -0.005(4)
C85 0.054(5) 0.031(4) 0.023(4) 0.001(4) 0.000(4) -0.001(4)
C86 0.061(5) 0.036(5) 0.023(4) 0.001(4) -0.002(4) -0.005(4)
C87 0.071(5) 0.044(5) 0.027(4) 0.003(4) 0.000(4) -0.002(4)
C88 0.081(5) 0.054(5) 0.031(4) 0.007(4) 0.002(5) 0.000(5)
C89 0.089(6) 0.063(5) 0.033(5) 0.006(4) 0.003(5) 0.006(5)
C90 0.098(6) 0.071(5) 0.037(5) 0.004(4) 0.004(5) 0.009(5)
C91 0.105(6) 0.074(6) 0.043(5) -0.002(4) 0.003(5) 0.002(5)
C92 0.102(6) 0.070(5) 0.044(5) -0.006(4) 0.003(5) -0.002(5)
C93 0.096(6) 0.061(5) 0.035(5) -0.006(4) 0.006(5) -0.010(5)
C94 0.082(5) 0.047(5) 0.029(4) -0.003(4) 0.004(5) -0.008(4)
C95 0.065(5) 0.035(5) 0.023(4) -0.005(4) 0.004(4) -0.006(4)
C96 0.054(5) 0.027(4) 0.022(4) -0.002(4) 0.001(4) -0.005(4)
C97 0.045(5) 0.023(4) 0.022(4) 0.000(3) 0.001(4) -0.003(4)
C98 0.038(4) 0.018(4) 0.022(4) 0.003(3) 0.003(4) -0.002(4)
C99 0.032(4) 0.014(4) 0.020(4) 0.004(3) 0.004(4) 0.001(4)
C100 0.025(4) 0.011(4) 0.021(4) 0.000(3) 0.003(3) 0.000(3)
C101 0.029(4) 0.021(4) 0.035(4) 0.003(4) 0.004(4) 0.001(3)
C102 0.032(4) 0.033(4) 0.052(5) 0.002(4) 0.004(4) -0.001(4)
C103 0.040(5) 0.049(5) 0.069(5) 0.002(4) 0.002(5) -0.001(4)
C104 0.053(5) 0.061(5) 0.077(5) -0.005(5) 0.001(5) -0.011(5)
C105 0.076(5) 0.074(5) 0.079(6) -0.012(5) 0.006(5) -0.021(5)
C106 0.088(6) 0.088(6) 0.082(6) -0.018(5) 0.003(5) -0.029(5)
C107 0.102(6) 0.103(6) 0.086(6) -0.018(5) 0.005(6) -0.039(5)
C108 0.098(6) 0.109(6) 0.088(6) -0.019(5) 0.007(6) -0.039(6)
C109 0.086(6) 0.101(6) 0.089(6) -0.015(5) 0.007(5) -0.031(6)
C110 0.083(6) 0.096(6) 0.092(6) -0.010(6) 0.009(5) -0.022(6)
C111 0.080(6) 0.093(6) 0.091(6) -0.007(6) 0.000(5) -0.016(6)
C112 0.083(6) 0.090(6) 0.089(6) -0.004(5) -0.002(5) -0.014(5)
C113 0.082(6) 0.086(6) 0.079(6) -0.003(5) -0.003(5) -0.012(5)
C114 0.074(6) 0.078(5) 0.064(5) -0.007(5) -0.003(5) -0.010(5)
C115 0.069(6) 0.071(5) 0.056(5) -0.010(5) -0.004(4) -0.007(5)
C116 0.065(5) 0.060(5) 0.050(5) -0.016(5) -0.004(4) -0.009(5)
C117 0.070(5) 0.055(5) 0.052(5) -0.012(5) 0.001(4) -0.005(5)
C118 0.066(5) 0.047(5) 0.052(5) -0.017(4) 0.002(4) -0.013(4)
C119 0.050(5) 0.030(4) 0.042(4) -0.016(4) 0.005(4) -0.009(4)
C120 0.035(4) 0.018(4) 0.034(4) -0.010(3) 0.002(4) -0.006(4)

loop_
_atom_type_symbol
_atom_type_description
_atom_type_scat_dispersion_real
_atom_type_scat_dispersion_imag
_atom_type_scat_source
C C 0.0033 0.0016 'International Tables Vol C Tables 4.2.6.8 and 6.1.1.4'
H H 0.0000 0.0000 'International Tables Vol C Tables 4.2.6.8 and 6.1.1.4'
Cl Cl 0.1484 0.1585 'International Tables Vol C Tables 4.2.6.8 and 6.1.1.4'
P P 0.1023 0.0942 'International Tables Vol C Tables 4.2.6.8 and 6.1.1.4'
Pt Pt -1.7033 8.3905 'International Tables Vol C Tables 4.2.6.8 and 6.1.1.4'

loop_
_geom_angle_atom_site_label_1
_geom_angle_atom_site_label_2
_geom_angle_atom_site_label_3
_geom_angle
Cl1 Pt1 Cl2 87.77(10)
P1 Pt1 Cl1 83.52(10)
P1 Pt1 Cl2 171.22(10)
P2 Pt1 Cl1 171.66(11)
P2 Pt1 Cl2 84.08(11)
P2 Pt1 P1 104.66(11)
C1 P1 Pt1 109.3(4)
C1 P1 C21 108.7(5)
C21 P1 Pt1 109.8(4)
C41 P1 Pt1 122.6(4)
C41 P1 C1 102.5(5)
C41 P1 C21 103.1(5)
C20 P2 Pt1 108.6(4)
C40 P2 Pt1 111.7(4)
C40 P2 C20 105.5(5)
C60 P2 Pt1 122.1(4)
C60 P2 C20 103.0(5)
C60 P2 C40 104.6(5)
P1 C1 H1A 109.0
P1 C1 H1B 109.0
H1A C1 H1B 107.8
C2 C1 P1 113.0(7)
C2 C1 H1A 109.0
C2 C1 H1B 109.0
C1 C2 H2A 108.8
C1 C2 H2B 108.8
C1 C2 C3 113.8(9)
H2A C2 H2B 107.7
C3 C2 H2A 108.8
C3 C2 H2B 108.8
C2 C3 H3A 108.5
C2 C3 H3B 108.5
H3A C3 H3B 107.5
C4 C3 C2 115.0(9)
C4 C3 H3A 108.5
C4 C3 H3B 108.5
C3 C4 H4A 108.7
C3 C4 H4B 108.7
C3 C4 C5 114.4(9)
H4A C4 H4B 107.6
C5 C4 H4A 108.7
C5 C4 H4B 108.7
C4 C5 H5A 108.5
C4 C5 H5B 108.5
H5A C5 H5B 107.5
C6 C5 C4 115.1(9)
C6 C5 H5A 108.5
C6 C5 H5B 108.5
C5 C6 H6A 109.1
C5 C6 H6B 109.1
C5 C6 C7 112.3(10)
H6A C6 H6B 107.9
C7 C6 H6A 109.1
C7 C6 H6B 109.1
C6 C7 H7A 109.2
C6 C7 H7B 109.2
C6 C7 C8 112.1(10)
H7A C7 H7B 107.9
C8 C7 H7A 109.2
C8 C7 H7B 109.2
C7 C8 H8A 109.0
C7 C8 H8B 109.0
H8A C8 H8B 107.8
C9 C8 C7 112.7(11)
C9 C8 H8A 109.0
C9 C8 H8B 109.0
C8 C9 H9A 108.8
C8 C9 H9B 108.8
C8 C9 C10 113.8(11)
H9A C9 H9B 107.7
C10 C9 H9A 108.8
C10 C9 H9B 108.8
C9 C10 H10A 108.7
C9 C10 H10B 108.7
H10A C10 H10B 107.6
C11 C10 C9 114.4(11)
C11 C10 H10A 108.7
C11 C10 H10B 108.7
C10 C11 H11A 109.5
C10 C11 H11B 109.5
C10 C11 C12 110.9(11)
H11A C11 H11B 108.0
C12 C11 H11A 109.5
C12 C11 H11B 109.5
C11 C12 H12A 108.6
C11 C12 H12B 108.6
H12A C12 H12B 107.6
C13 C12 C11 114.7(11)
C13 C12 H12A 108.6
C13 C12 H12B 108.6
C12 C13 H13A 108.5
C12 C13 H13B 108.5
C12 C13 C14 115.1(11)
H13A C13 H13B 107.5
C14 C13 H13A 108.5
C14 C13 H13B 108.5
C13 C14 H14A 108.6
C13 C14 H14B 108.6
C13 C14 C15 114.7(10)
H14A C14 H14B 107.6
C15 C14 H14A 108.6
C15 C14 H14B 108.6
C14 C15 H15A 108.7
C14 C15 H15B 108.7
H15A C15 H15B 107.6
C16 C15 C14 114.2(10)
C16 C15 H15A 108.7
C16 C15 H15B 108.7
C15 C16 H16A 108.8
C15 C16 H16B 108.8
C15 C16 C17 113.9(10)
H16A C16 H16B 107.7
C17 C16 H16A 108.8
C17 C16 H16B 108.8
C16 C17 H17A 108.8
C16 C17 H17B 108.8
H17A C17 H17B 107.7
C18 C17 C16 113.9(9)
C18 C17 H17A 108.8
C18 C17 H17B 108.8
C17 C18 H18A 109.1
C17 C18 H18B 109.1
C17 C18 C19 112.7(9)
H18A C18 H18B 107.8
C19 C18 H18A 109.1
C19 C18 H18B 109.1
C18 C19 H19A 108.8
C18 C19 H19B 108.8
C18 C19 C20 113.8(9)
H19A C19 H19B 107.7
C20 C19 H19A 108.8
C20 C19 H19B 108.8
P2 C20 H20A 109.2
P2 C20 H20B 109.2
C19 C20 P2 112.2(7)
C19 C20 H20A 109.2
C19 C20 H20B 109.2
H20A C20 H20B 107.9
P1 C21 H21A 109.4
P1 C21 H21B 109.4
H21A C21 H21B 108.0
C22 C21 P1 111.0(7)
C22 C21 H21A 109.4
C22 C21 H21B 109.4
C21 C22 H22A 109.0
C21 C22 H22B 109.0
C21 C22 C23 113.1(8)
H22A C22 H22B 107.8
C23 C22 H22A 109.0
C23 C22 H22B 109.0
C22 C23 H23A 109.4
C22 C23 H23B 109.4
H23A C23 H23B 108.0
C24 C23 C22 111.0(8)
C24 C23 H23A 109.4
C24 C23 H23B 109.4
C23 C24 H24A 108.6
C23 C24 H24B 108.6
C23 C24 C25 114.7(9)
H24A C24 H24B 107.6
C25 C24 H24A 108.6
C25 C24 H24B 108.6
C24 C25 H25A 108.7
C24 C25 H25B 108.7
H25A C25 H25B 107.6
C26 C25 C24 114.3(9)
C26 C25 H25A 108.7
C26 C25 H25B 108.7
C25 C26 H26A 108.8
C25 C26 H26B 108.8
C25 C26 C27 113.9(9)
H26A C26 H26B 107.7
C27 C26 H26A 108.8
C27 C26 H26B 108.8
C26 C27 H27A 109.0
C26 C27 H27B 109.0
C26 C27 C28 113.0(10)
H27A C27 H27B 107.8
C28 C27 H27A 109.0
C28 C27 H27B 109.0
C27 C28 H28A 108.8
C27 C28 H28B 108.8
H28A C28 H28B 107.6
C29 C28 C27 114.0(10)
C29 C28 H28A 108.8
C29 C28 H28B 108.8
C28 C29 H29A 108.8
C28 C29 H29B 108.8
C28 C29 C30 113.7(10)
H29A C29 H29B 107.7
C30 C29 H29A 108.8
C30 C29 H29B 108.8
C29 C30 H30A 108.5
C29 C30 H30B 108.5
C29 C30 C31 114.9(10)
H30A C30 H30B 107.5
C31 C30 H30A 108.5
C31 C30 H30B 108.5
C30 C31 H31A 108.7
C30 C31 H31B 108.7
H31A C31 H31B 107.6
C32 C31 C30 114.4(10)
C32 C31 H31A 108.7
C32 C31 H31B 108.7
C31 C32 H32A 108.6
C31 C32 H32B 108.6
H32A C32 H32B 107.6
C33 C32 C31 114.5(11)
C33 C32 H32A 108.6
C33 C32 H32B 108.6
C32 C33 H33A 109.1
C32 C33 H33B 109.1
C32 C33 C34 112.7(11)
H33A C33 H33B 107.8
C34 C33 H33A 109.1
C34 C33 H33B 109.1
C33 C34 H34A 109.0
C33 C34 H34B 109.0
C33 C34 C35 112.9(10)
H34A C34 H34B 107.8
C35 C34 H34A 109.0
C35 C34 H34B 109.0
C34 C35 H35A 108.7
C34 C35 H35B 108.7
H35A C35 H35B 107.6
C36 C35 C34 114.3(10)
C36 C35 H35A 108.7
C36 C35 H35B 108.7
C35 C36 H36A 108.9
C35 C36 H36B 108.9
H36A C36 H36B 107.7
C37 C36 C35 113.4(10)
C37 C36 H36A 108.9
C37 C36 H36B 108.9
C36 C37 H37A 108.8
C36 C37 H37B 108.8
C36 C37 C38 113.9(9)
H37A C37 H37B 107.7
C38 C37 H37A 108.8
C38 C37 H37B 108.8
C37 C38 H38A 108.8
C37 C38 H38B 108.8
H38A C38 H38B 107.7
C39 C38 C37 113.7(9)
C39 C38 H38A 108.8
C39 C38 H38B 108.8
C38 C39 H39A 109.0
C38 C39 H39B 109.0
C38 C39 C40 113.0(9)
H39A C39 H39B 107.8
C40 C39 H39A 109.0
C40 C39 H39B 109.0
P2 C40 H40A 109.3
P2 C40 H40B 109.3
C39 C40 P2 111.7(7)
C39 C40 H40A 109.3
C39 C40 H40B 109.3
H40A C40 H40B 107.9
P1 C41 H41A 108.5
P1 C41 H41B 108.5
H41A C41 H41B 107.5
C42 C41 P1 115.1(7)
C42 C41 H41A 108.5
C42 C41 H41B 108.5
C41 C42 H42A 109.4
C41 C42 H42B 109.4
H42A C42 H42B 108.0
C43 C42 C41 111.2(9)
C43 C42 H42A 109.4
C43 C42 H42B 109.4
C42 C43 H43A 108.9
C42 C43 H43B 108.9
H43A C43 H43B 107.8
C44 C43 C42 113.2(10)
C44 C43 H43A 108.9
C44 C43 H43B 108.9
C43 C44 H44A 108.6
C43 C44 H44B 108.6
C43 C44 C45 114.8(10)
H44A C44 H44B 107.5
C45 C44 H44A 108.6
C45 C44 H44B 108.6
C44 C45 H45A 109.4
C44 C45 H45B 109.4
H45A C45 H45B 108.0
C46 C45 C44 111.3(11)
C46 C45 H45A 109.4
C46 C45 H45B 109.4
C45 C46 H46A 108.5
C45 C46 H46B 108.5
C45 C46 C47 115.2(11)
H46A C46 H46B 107.5
C47 C46 H46A 108.5
C47 C46 H46B 108.5
C46 C47 H47A 109.2
C46 C47 H47B 109.2
H47A C47 H47B 107.9
C48 C47 C46 111.9(11)
C48 C47 H47A 109.2
C48 C47 H47B 109.2
C47 C48 H48A 108.8
C47 C48 H48B 108.8
C47 C48 C49 114.0(11)
H48A C48 H48B 107.7
C49 C48 H48A 108.8
C49 C48 H48B 108.8
C48 C49 H49A 107.7
C48 C49 H49B 107.7
H49A C49 H49B 107.1
C50 C49 C48 118.6(12)
C50 C49 H49A 107.7
C50 C49 H49B 107.7
C49 C50 H50A 108.5
C49 C50 H50B 108.5
H50A C50 H50B 107.5
C51 C50 C49 115.1(12)
C51 C50 H50A 108.5
C51 C50 H50B 108.5
C50 C51 H51A 107.8
C50 C51 H51B 107.8
C50 C51 C52 118.2(12)
H51A C51 H51B 107.1
C52 C51 H51A 107.8
C52 C51 H51B 107.8
C51 C52 H52A 108.7
C51 C52 H52B 108.7
H52A C52 H52B 107.6
C53 C52 C51 114.4(12)
C53 C52 H52A 108.7
C53 C52 H52B 108.7
C52 C53 H53A 108.7
C52 C53 H53B 108.7
C52 C53 C54 114.2(12)
H53A C53 H53B 107.6
C54 C53 H53A 108.7
C54 C53 H53B 108.7
C53 C54 H54A 107.3
C53 C54 H54B 107.3
H54A C54 H54B 106.9
C55 C54 C53 120.0(11)
C55 C54 H54A 107.3
C55 C54 H54B 107.3
C54 C55 H55A 108.5
C54 C55 H55B 108.5
H55A C55 H55B 107.5
C56 C55 C54 114.9(11)
C56 C55 H55A 108.5
C56 C55 H55B 108.5
C55 C56 H56A 108.8
C55 C56 H56B 108.8
H56A C56 H56B 107.6
C57 C56 C55 114.0(11)
C57 C56 H56A 108.8
C57 C56 H56B 108.8
C56 C57 H57A 108.4
C56 C57 H57B 108.4
C56 C57 C58 115.6(11)
H57A C57 H57B 107.4
C58 C57 H57A 108.4
C58 C57 H57B 108.4
C57 C58 H58A 108.6
C57 C58 H58B 108.6
C57 C58 C59 114.8(10)
H58A C58 H58B 107.5
C59 C58 H58A 108.6
C59 C58 H58B 108.6
C58 C59 H59A 109.1
C58 C59 H59B 109.1
H59A C59 H59B 107.9
C60 C59 C58 112.4(9)
C60 C59 H59A 109.1
C60 C59 H59B 109.1
P2 C60 H60A 108.1
P2 C60 H60B 108.1
C59 C60 P2 117.0(8)
C59 C60 H60A 108.1
C59 C60 H60B 108.1
H60A C60 H60B 107.3
Cl3 Pt2 Cl4 88.51(11)
P3 Pt2 Cl3 83.17(11)
P3 Pt2 Cl4 171.36(11)
P4 Pt2 Cl3 172.23(11)
P4 Pt2 Cl4 84.13(11)
P4 Pt2 P3 104.29(11)
C61 P3 Pt2 109.9(4)
C61 P3 C81 109.2(5)
C81 P3 Pt2 109.3(4)
C101 P3 Pt2 121.7(4)
C101 P3 C61 103.3(5)
C101 P3 C81 102.8(5)
C80 P4 Pt2 112.7(4)
C80 P4 C100 105.3(5)
C80 P4 C120 104.0(5)
C100 P4 Pt2 109.7(4)
C120 P4 Pt2 121.4(4)
C120 P4 C100 102.3(5)
P3 C61 H61A 109.4
P3 C61 H61B 109.4
H61A C61 H61B 108.0
C62 C61 P3 111.1(7)
C62 C61 H61A 109.4
C62 C61 H61B 109.4
C61 C62 H62A 109.1
C61 C62 H62B 109.1
H62A C62 H62B 107.9
C63 C62 C61 112.4(9)
C63 C62 H62A 109.1
C63 C62 H62B 109.1
C62 C63 H63A 109.1
C62 C63 H63B 109.1
H63A C63 H63B 107.8
C64 C63 C62 112.6(9)
C64 C63 H63A 109.1
C64 C63 H63B 109.1
C63 C64 H64A 109.1
C63 C64 H64B 109.1
H64A C64 H64B 107.8
C65 C64 C63 112.7(9)
C65 C64 H64A 109.1
C65 C64 H64B 109.1
C64 C65 H65A 108.6
C64 C65 H65B 108.6
H65A C65 H65B 107.6
C66 C65 C64 114.6(10)
C66 C65 H65A 108.6
C66 C65 H65B 108.6
C65 C66 H66A 108.8
C65 C66 H66B 108.8
C65 C66 C67 113.8(10)
H66A C66 H66B 107.7
C67 C66 H66A 108.8
C67 C66 H66B 108.8
C66 C67 H67A 108.6
C66 C67 H67B 108.6
C66 C67 C68 114.5(11)
H67A C67 H67B 107.6
C68 C67 H67A 108.6
C68 C67 H67B 108.6
C67 C68 H68A 108.6
C67 C68 H68B 108.6
H68A C68 H68B 107.6
C69 C68 C67 114.4(11)
C69 C68 H68A 108.6
C69 C68 H68B 108.6
C68 C69 H69A 108.1
C68 C69 H69B 108.1
C68 C69 C70 116.8(11)
H69A C69 H69B 107.3
C70 C69 H69A 108.1
C70 C69 H69B 108.1
C69 C70 H70A 109.1
C69 C70 H70B 109.1
C69 C70 C71 112.6(11)
H70A C70 H70B 107.8
C71 C70 H70A 109.1
C71 C70 H70B 109.1
C70 C71 H71A 108.7
C70 C71 H71B 108.7
H71A C71 H71B 107.6
C72 C71 C70 114.1(10)
C72 C71 H71A 108.7
C72 C71 H71B 108.7
C71 C72 H72A 108.8
C71 C72 H72B 108.8
H72A C72 H72B 107.7
C73 C72 C71 113.6(10)
C73 C72 H72A 108.8
C73 C72 H72B 108.8
C72 C73 H73A 108.4
C72 C73 H73B 108.4
C72 C73 C74 115.4(10)
H73A C73 H73B 107.5
C74 C73 H73A 108.4
C74 C73 H73B 108.4
C73 C74 H74A 108.9
C73 C74 H74B 108.9
H74A C74 H74B 107.7
C75 C74 C73 113.4(10)
C75 C74 H74A 108.9
C75 C74 H74B 108.9
C74 C75 H75A 108.9
C74 C75 H75B 108.9
H75A C75 H75B 107.7
C76 C75 C74 113.5(10)
C76 C75 H75A 108.9
C76 C75 H75B 108.9
C75 C76 H76A 108.5
C75 C76 H76B 108.5
H76A C76 H76B 107.5
C77 C76 C75 115.2(9)
C77 C76 H76A 108.5
C77 C76 H76B 108.5
C76 C77 H77A 108.4
C76 C77 H77B 108.4
H77A C77 H77B 107.5
C78 C77 C76 115.5(9)
C78 C77 H77A 108.4
C78 C77 H77B 108.4
C77 C78 H78A 108.8
C77 C78 H78B 108.8
C77 C78 C79 113.8(9)
H78A C78 H78B 107.7
C79 C78 H78A 108.8
C79 C78 H78B 108.8
C78 C79 H79A 108.7
C78 C79 H79B 108.7
C78 C79 C80 114.1(8)
H79A C79 H79B 107.6
C80 C79 H79A 108.7
C80 C79 H79B 108.7
P4 C80 H80A 109.4
P4 C80 H80B 109.4
C79 C80 P4 111.2(7)
C79 C80 H80A 109.4
C79 C80 H80B 109.4
H80A C80 H80B 108.0
P3 C81 H81A 109.4
P3 C81 H81B 109.4
H81A C81 H81B 108.0
C82 C81 P3 111.1(7)
C82 C81 H81A 109.4
C82 C81 H81B 109.4
C81 C82 H82A 108.5
C81 C82 H82B 108.5
H82A C82 H82B 107.5
C83 C82 C81 115.2(9)
C83 C82 H82A 108.5
C83 C82 H82B 108.5
C82 C83 H83A 108.6
C82 C83 H83B 108.6
C82 C83 C84 114.5(9)
H83A C83 H83B 107.6
C84 C83 H83A 108.6
C84 C83 H83B 108.6
C83 C84 H84A 108.5
C83 C84 H84B 108.5
H84A C84 H84B 107.5
C85 C84 C83 115.0(9)
C85 C84 H84A 108.5
C85 C84 H84B 108.5
C84 C85 H85A 108.7
C84 C85 H85B 108.7
C84 C85 C86 114.4(9)
H85A C85 H85B 107.6
C86 C85 H85A 108.7
C86 C85 H85B 108.7
C85 C86 H86A 109.2
C85 C86 H86B 109.2
H86A C86 H86B 107.9
C87 C86 C85 111.9(9)
C87 C86 H86A 109.2
C87 C86 H86B 109.2
C86 C87 H87A 108.6
C86 C87 H87B 108.6
H87A C87 H87B 107.6
C88 C87 C86 114.6(10)
C88 C87 H87A 108.6
C88 C87 H87B 108.6
C87 C88 H88A 108.8
C87 C88 H88B 108.8
H88A C88 H88B 107.6
C89 C88 C87 114.0(11)
C89 C88 H88A 108.8
C89 C88 H88B 108.8
C88 C89 H89A 108.9
C88 C89 H89B 108.9
C88 C89 C90 113.2(11)
H89A C89 H89B 107.7
C90 C89 H89A 108.9
C90 C89 H89B 108.9
C89 C90 H90A 108.9
C89 C90 H90B 108.9
H90A C90 H90B 107.7
C91 C90 C89 113.5(12)
C91 C90 H90A 108.9
C91 C90 H90B 108.9
C90 C91 H91A 108.6
C90 C91 H91B 108.6
C90 C91 C92 114.5(12)
H91A C91 H91B 107.6
C92 C91 H91A 108.6
C92 C91 H91B 108.6
C91 C92 H92A 108.5
C91 C92 H92B 108.5
H92A C92 H92B 107.5
C93 C92 C91 115.0(12)
C93 C92 H92A 108.5
C93 C92 H92B 108.5
C92 C93 H93A 109.7
C92 C93 H93B 109.7
C92 C93 C94 109.8(11)
H93A C93 H93B 108.2
C94 C93 H93A 109.7
C94 C93 H93B 109.7
C93 C94 H94A 109.1
C93 C94 H94B 109.1
H94A C94 H94B 107.8
C95 C94 C93 112.6(11)
C95 C94 H94A 109.1
C95 C94 H94B 109.1
C94 C95 H95A 108.6
C94 C95 H95B 108.6
H95A C95 H95B 107.5
C96 C95 C94 114.8(10)
C96 C95 H95A 108.6
C96 C95 H95B 108.6
C95 C96 H96A 108.5
C95 C96 H96B 108.5
C95 C96 C97 115.2(9)
H96A C96 H96B 107.5
C97 C96 H96A 108.5
C97 C96 H96B 108.5
C96 C97 H97A 108.5
C96 C97 H97B 108.5
H97A C97 H97B 107.5
C98 C97 C96 114.9(9)
C98 C97 H97A 108.5
C98 C97 H97B 108.5
C97 C98 H98A 108.8
C97 C98 H98B 108.8
C97 C98 C99 113.6(9)
H98A C98 H98B 107.7
C99 C98 H98A 108.8
C99 C98 H98B 108.8
C98 C99 H99A 109.1
C98 C99 H99B 109.1
C98 C99 C100 112.6(8)
H99A C99 H99B 107.8
C100 C99 H99A 109.1
C100 C99 H99B 109.1
P4 C100 H10C 109.2
P4 C100 H10D 109.2
C99 C100 P4 112.3(7)
C99 C100 H10C 109.2
C99 C100 H10D 109.2
H10C C100 H10D 107.9
P3 C101 H10E 108.4
P3 C101 H10F 108.4
H10E C101 H10F 107.4
C102 C101 P3 115.7(8)
C102 C101 H10E 108.4
C102 C101 H10F 108.4
C101 C102 H10G 109.4
C101 C102 H10H 109.4
C101 C102 C103 110.9(10)
H10G C102 H10H 108.0
C103 C102 H10G 109.4
C103 C102 H10H 109.4
C102 C103 H10I 108.3
C102 C103 H10J 108.3
H10I C103 H10J 107.4
C104 C103 C102 116.0(11)
C104 C103 H10I 108.3
C104 C103 H10J 108.3
C103 C104 H10K 108.6
C103 C104 H10L 108.6
C103 C104 C105 114.6(13)
H10K C104 H10L 107.6
C105 C104 H10K 108.6
C105 C104 H10L 108.6
C104 C105 H10M 107.8
C104 C105 H10N 107.8
C104 C105 C106 118.1(13)
H10M C105 H10N 107.1
C106 C105 H10M 107.8
C106 C105 H10N 107.8
C105 C106 H10O 108.7
C105 C106 H10P 108.7
C105 C106 C107 114.3(13)
H10O C106 H10P 107.6
C107 C106 H10O 108.7
C107 C106 H10P 108.7
C106 C107 H10Q 108.3
C106 C107 H10R 108.3
H10Q C107 H10R 107.4
C108 C107 C106 116.0(15)
C108 C107 H10Q 108.3
C108 C107 H10R 108.3
C107 C108 H10S 108.3
C107 C108 H10T 108.3
H10S C108 H10T 107.4
C109 C108 C107 115.9(13)
C109 C108 H10S 108.3
C109 C108 H10T 108.3
C108 C109 H10U 109.2
C108 C109 H10V 109.2
C108 C109 C110 112.2(13)
H10U C109 H10V 107.9
C110 C109 H10U 109.2
C110 C109 H10V 109.2
C109 C110 H11C 107.7
C109 C110 H11D 107.7
H11C C110 H11D 107.1
C111 C110 C109 118.2(15)
C111 C110 H11C 107.7
C111 C110 H11D 107.7
C110 C111 H11E 109.8
C110 C111 H11F 109.8
C110 C111 C112 109.6(14)
H11E C111 H11F 108.2
C112 C111 H11E 109.8
C112 C111 H11F 109.8
C111 C112 H11G 108.9
C111 C112 H11H 108.9
H11G C112 H11H 107.8
C113 C112 C111 113.2(14)
C113 C112 H11G 108.9
C113 C112 H11H 108.9
C112 C113 H11I 109.1
C112 C113 H11J 109.1
H11I C113 H11J 107.8
C114 C113 C112 112.5(14)
C114 C113 H11I 109.1
C114 C113 H11J 109.1
C113 C114 H11K 108.3
C113 C114 H11L 108.3
C113 C114 C115 115.8(13)
H11K C114 H11L 107.4
C115 C114 H11K 108.3
C115 C114 H11L 108.3
C114 C115 H11M 108.2
C114 C115 H11N 108.2
H11M C115 H11N 107.4
C116 C115 C114 116.2(12)
C116 C115 H11M 108.2
C116 C115 H11N 108.2
C115 C116 H11O 108.3
C115 C116 H11P 108.3
C115 C116 C117 115.9(12)
H11O C116 H11P 107.4
C117 C116 H11O 108.3
C117 C116 H11P 108.3
C116 C117 H11Q 107.8
C116 C117 H11R 107.8
C116 C117 C118 118.0(12)
H11Q C117 H11R 107.1
C118 C117 H11Q 107.8
C118 C117 H11R 107.8
C117 C118 H11S 109.2
C117 C118 H11T 109.2
C117 C118 C119 112.2(11)
H11S C118 H11T 107.9
C119 C118 H11S 109.2
C119 C118 H11T 109.2
C118 C119 H11U 109.7
C118 C119 H11V 109.7
H11U C119 H11V 108.2
C120 C119 C118 109.6(9)
C120 C119 H11U 109.7
C120 C119 H11V 109.7
P4 C120 H12C 107.3
P4 C120 H12D 107.3
C119 C120 P4 120.0(8)
C119 C120 H12C 107.3
C119 C120 H12D 107.3
H12C C120 H12D 106.9

loop_
_geom_bond_atom_site_label_1
_geom_bond_atom_site_label_2
_geom_bond_distance
Pt1 Cl1 2.347(3)
Pt1 Cl2 2.365(3)
Pt1 P1 2.245(3)
Pt1 P2 2.243(3)
P1 C1 1.816(10)
P1 C21 1.820(10)
P1 C41 1.814(11)
P2 C20 1.829(10)
P2 C40 1.811(10)
P2 C60 1.805(11)
C1 H1A 0.9900
C1 H1B 0.9900
C1 C2 1.506(14)
C2 H2A 0.9900
C2 H2B 0.9900
C2 C3 1.510(14)
C3 H3A 0.9900
C3 H3B 0.9900
C3 C4 1.506(14)
C4 H4A 0.9900
C4 H4B 0.9900
C4 C5 1.520(15)
C5 H5A 0.9900
C5 H5B 0.9900
C5 C6 1.507(15)
C6 H6A 0.9900
C6 H6B 0.9900
C6 C7 1.519(15)
C7 H7A 0.9900
C7 H7B 0.9900
C7 C8 1.535(16)
C8 H8A 0.9900
C8 H8B 0.9900
C8 C9 1.480(17)
C9 H9A 0.9900
C9 H9B 0.9900
C9 C10 1.552(17)
C10 H10A 0.9900
C10 H10B 0.9900
C10 C11 1.509(17)
C11 H11A 0.9900
C11 H11B 0.9900
C11 C12 1.512(10)
C12 H12A 0.9900
C12 H12B 0.9900
C12 C13 1.501(10)
C13 H13A 0.9900
C13 H13B 0.9900
C13 C14 1.509(10)
C14 H14A 0.9900
C14 H14B 0.9900
C14 C15 1.525(15)
C15 H15A 0.9900
C15 H15B 0.9900
C15 C16 1.510(15)
C16 H16A 0.9900
C16 H16B 0.9900
C16 C17 1.531(15)
C17 H17A 0.9900
C17 H17B 0.9900
C17 C18 1.516(14)
C18 H18A 0.9900
C18 H18B 0.9900
C18 C19 1.518(14)
C19 H19A 0.9900
C19 H19B 0.9900
C19 C20 1.528(14)
C20 H20A 0.9900
C20 H20B 0.9900
C21 H21A 0.9900
C21 H21B 0.9900
C21 C22 1.515(13)
C22 H22A 0.9900
C22 H22B 0.9900
C22 C23 1.533(14)
C23 H23A 0.9900
C23 H23B 0.9900
C23 C24 1.498(14)
C24 H24A 0.9900
C24 H24B 0.9900
C24 C25 1.521(14)
C25 H25A 0.9900
C25 H25B 0.9900
C25 C26 1.510(15)
C26 H26A 0.9900
C26 H26B 0.9900
C26 C27 1.518(15)
C27 H27A 0.9900
C27 H27B 0.9900
C27 C28 1.525(15)
C28 H28A 0.9900
C28 H28B 0.9900
C28 C29 1.506(16)
C29 H29A 0.9900
C29 H29B 0.9900
C29 C30 1.519(16)
C30 H30A 0.9900
C30 H30B 0.9900
C30 C31 1.525(16)
C31 H31A 0.9900
C31 H31B 0.9900
C31 C32 1.518(16)
C32 H32A 0.9900
C32 H32B 0.9900
C32 C33 1.514(16)
C33 H33A 0.9900
C33 H33B 0.9900
C33 C34 1.520(16)
C34 H34A 0.9900
C34 H34B 0.9900
C34 C35 1.533(15)
C35 H35A 0.9900
C35 H35B 0.9900
C35 C36 1.514(15)
C36 H36A 0.9900
C36 H36B 0.9900
C36 C37 1.513(15)
C37 H37A 0.9900
C37 H37B 0.9900
C37 C38 1.518(15)
C38 H38A 0.9900
C38 H38B 0.9900
C38 C39 1.504(14)
C39 H39A 0.9900
C39 H39B 0.9900
C39 C40 1.533(14)
C40 H40A 0.9900
C40 H40B 0.9900
C41 H41A 0.9900
C41 H41B 0.9900
C41 C42 1.534(14)
C42 H42A 0.9900
C42 H42B 0.9900
C42 C43 1.522(15)
C43 H43A 0.9900
C43 H43B 0.9900
C43 C44 1.508(16)
C44 H44A 0.9900
C44 H44B 0.9900
C44 C45 1.519(16)
C45 H45A 0.9900
C45 H45B 0.9900
C45 C46 1.495(17)
C46 H46A 0.9900
C46 H46B 0.9900
C46 C47 1.512(17)
C47 H47A 0.9900
C47 H47B 0.9900
C47 C48 1.508(6)
C48 H48A 0.9900
C48 H48B 0.9900
C48 C49 1.508(6)
C49 H49A 0.9900
C49 H49B 0.9900
C49 C50 1.508(6)
C50 H50A 0.9900
C50 H50B 0.9900
C50 C51 1.508(6)
C51 H51A 0.9900
C51 H51B 0.9900
C51 C52 1.509(6)
C52 H52A 0.9900
C52 H52B 0.9900
C52 C53 1.503(6)
C53 H53A 0.9900
C53 H53B 0.9900
C53 C54 1.509(6)
C54 H54A 0.9900
C54 H54B 0.9900
C54 C55 1.508(6)
C55 H55A 0.9900
C55 H55B 0.9900
C55 C56 1.507(16)
C56 H56A 0.9900
C56 H56B 0.9900
C56 C57 1.503(16)
C57 H57A 0.9900
C57 H57B 0.9900
C57 C58 1.512(15)
C58 H58A 0.9900
C58 H58B 0.9900
C58 C59 1.531(15)
C59 H59A 0.9900
C59 H59B 0.9900
C59 C60 1.526(14)
C60 H60A 0.9900
C60 H60B 0.9900
Pt2 Cl3 2.345(3)
Pt2 Cl4 2.373(3)
Pt2 P3 2.250(3)
Pt2 P4 2.231(3)
P3 C61 1.811(10)
P3 C81 1.824(10)
P3 C101 1.811(11)
P4 C80 1.811(10)
P4 C100 1.842(10)
P4 C120 1.812(11)
C61 H61A 0.9900
C61 H61B 0.9900
C61 C62 1.542(14)
C62 H62A 0.9900
C62 H62B 0.9900
C62 C63 1.519(14)
C63 H63A 0.9900
C63 H63B 0.9900
C63 C64 1.515(14)
C64 H64A 0.9900
C64 H64B 0.9900
C64 C65 1.515(15)
C65 H65A 0.9900
C65 H65B 0.9900
C65 C66 1.508(15)
C66 H66A 0.9900
C66 H66B 0.9900
C66 C67 1.512(16)
C67 H67A 0.9900
C67 H67B 0.9900
C67 C68 1.514(16)
C68 H68A 0.9900
C68 H68B 0.9900
C68 C69 1.505(17)
C69 H69A 0.9900
C69 H69B 0.9900
C69 C70 1.506(16)
C70 H70A 0.9900
C70 H70B 0.9900
C70 C71 1.534(17)
C71 H71A 0.9900
C71 H71B 0.9900
C71 C72 1.522(16)
C72 H72A 0.9900
C72 H72B 0.9900
C72 C73 1.501(16)
C73 H73A 0.9900
C73 H73B 0.9900
C73 C74 1.531(16)
C74 H74A 0.9900
C74 H74B 0.9900
C74 C75 1.530(15)
C75 H75A 0.9900
C75 H75B 0.9900
C75 C76 1.510(15)
C76 H76A 0.9900
C76 H76B 0.9900
C76 C77 1.505(14)
C77 H77A 0.9900
C77 H77B 0.9900
C77 C78 1.500(14)
C78 H78A 0.9900
C78 H78B 0.9900
C78 C79 1.519(14)
C79 H79A 0.9900
C79 H79B 0.9900
C79 C80 1.526(14)
C80 H80A 0.9900
C80 H80B 0.9900
C81 H81A 0.9900
C81 H81B 0.9900
C81 C82 1.521(14)
C82 H82A 0.9900
C82 H82B 0.9900
C82 C83 1.488(14)
C83 H83A 0.9900
C83 H83B 0.9900
C83 C84 1.505(14)
C84 H84A 0.9900
C84 H84B 0.9900
C84 C85 1.503(15)
C85 H85A 0.9900
C85 H85B 0.9900
C85 C86 1.525(15)
C86 H86A 0.9900
C86 H86B 0.9900
C86 C87 1.511(8)
C87 H87A 0.9900
C87 H87B 0.9900
C87 C88 1.505(8)
C88 H88A 0.9900
C88 H88B 0.9900
C88 C89 1.500(8)
C89 H89A 0.9900
C89 H89B 0.9900
C89 C90 1.522(8)
C90 H90A 0.9900
C90 H90B 0.9900
C90 C91 1.500(8)
C91 H91A 0.9900
C91 H91B 0.9900
C91 C92 1.517(8)
C92 H92A 0.9900
C92 H92B 0.9900
C92 C93 1.495(8)
C93 H93A 0.9900
C93 H93B 0.9900
C93 C94 1.545(17)
C94 H94A 0.9900
C94 H94B 0.9900
C94 C95 1.511(16)
C95 H95A 0.9900
C95 H95B 0.9900
C95 C96 1.506(15)
C96 H96A 0.9900
C96 H96B 0.9900
C96 C97 1.513(14)
C97 H97A 0.9900
C97 H97B 0.9900
C97 C98 1.498(14)
C98 H98A 0.9900
C98 H98B 0.9900
C98 C99 1.511(14)
C99 H99A 0.9900
C99 H99B 0.9900
C99 C100 1.530(13)
C100 H10C 0.9900
C100 H10D 0.9900
C101 H10E 0.9900
C101 H10F 0.9900
C101 C102 1.523(15)
C102 H10G 0.9900
C102 H10H 0.9900
C102 C103 1.531(16)
C103 H10I 0.9900
C103 H10J 0.9900
C103 C104 1.479(18)
C104 H10K 0.9900
C104 H10L 0.9900
C104 C105 1.493(19)
C105 H10M 0.9900
C105 H10N 0.9900
C105 C106 1.504(19)
C106 H10O 0.9900
C106 H10P 0.9900
C106 C107 1.54(2)
C107 H10Q 0.9900
C107 H10R 0.9900
C107 C108 1.508(9)
C108 H10S 0.9900
C108 H10T 0.9900
C108 C109 1.501(9)
C109 H10U 0.9900
C109 H10V 0.9900
C109 C110 1.502(9)
C110 H11C 0.9900
C110 H11D 0.9900
C110 C111 1.49(2)
C111 H11E 0.9900
C111 H11F 0.9900
C111 C112 1.53(2)
C112 H11G 0.9900
C112 H11H 0.9900
C112 C113 1.53(2)
C113 H11I 0.9900
C113 H11J 0.9900
C113 C114 1.472(19)
C114 H11K 0.9900
C114 H11L 0.9900
C114 C115 1.509(18)
C115 H11M 0.9900
C115 H11N 0.9900
C115 C116 1.494(18)
C116 H11O 0.9900
C116 H11P 0.9900
C116 C117 1.505(17)
C117 H11Q 0.9900
C117 H11R 0.9900
C117 C118 1.528(17)
C118 H11S 0.9900
C118 H11T 0.9900
C118 C119 1.664(17)
C119 H11U 0.9900
C119 H11V 0.9900
C119 C120 1.527(15)
C120 H12C 0.9900
C120 H12D 0.9900

loop_
_geom_torsion_atom_site_label_1
_geom_torsion_atom_site_label_2
_geom_torsion_atom_site_label_3
_geom_torsion_atom_site_label_4
_geom_torsion
Pt1 P1 C1 C2 -63.4(9)
Pt1 P1 C21 C22 58.9(8)
Pt1 P1 C41 C42 177.8(6)
Pt1 P2 C20 C19 59.8(8)
Pt1 P2 C40 C39 -60.2(9)
Pt1 P2 C60 C59 -179.5(7)
P1 C1 C2 C3 -172.6(8)
P1 C21 C22 C23 175.6(8)
P1 C41 C42 C43 -177.7(8)
C1 P1 C21 C22 178.5(8)
C1 P1 C41 C42 54.9(9)
C1 C2 C3 C4 -179.2(10)
C2 C3 C4 C5 -173.7(10)
C3 C4 C5 C6 -178.9(11)
C4 C5 C6 C7 -172.1(11)
C5 C6 C7 C8 177.5(11)
C6 C7 C8 C9 77.6(14)
C7 C8 C9 C10 -171.1(10)
C8 C9 C10 C11 58.8(16)
C9 C10 C11 C12 56.9(16)
C10 C11 C12 C13 -178.1(12)
C11 C12 C13 C14 173.4(12)
C12 C13 C14 C15 -60.9(16)
C13 C14 C15 C16 -169.2(11)
C14 C15 C16 C17 -176.3(11)
C15 C16 C17 C18 -177.7(10)
C16 C17 C18 C19 174.1(10)
C17 C18 C19 C20 -178.1(10)
C18 C19 C20 P2 165.4(8)
C20 P2 C40 C39 -177.9(8)
C20 P2 C60 C59 -57.5(9)
C21 P1 C1 C2 176.7(8)
C21 P1 C41 C42 -58.0(9)
C21 C22 C23 C24 -177.2(9)
C22 C23 C24 C25 177.2(9)
C23 C24 C25 C26 176.8(10)
C24 C25 C26 C27 -176.1(10)
C25 C26 C27 C28 -177.5(10)
C26 C27 C28 C29 -64.8(14)
C27 C28 C29 C30 176.6(10)
C28 C29 C30 C31 -176.7(10)
C29 C30 C31 C32 56.8(15)
C30 C31 C32 C33 60.9(14)
C31 C32 C33 C34 -171.8(10)
C32 C33 C34 C35 77.9(14)
C33 C34 C35 C36 176.3(11)
C34 C35 C36 C37 -177.5(11)
C35 C36 C37 C38 -175.6(10)
C36 C37 C38 C39 179.0(10)
C37 C38 C39 C40 -175.4(10)
C38 C39 C40 P2 -172.7(8)
C40 P2 C20 C19 179.6(8)
C40 P2 C60 C59 52.6(9)
C41 P1 C1 C2 68.1(9)
C41 P1 C21 C22 -73.3(8)
C41 C42 C43 C44 75.8(12)
C42 C43 C44 C45 73.3(14)
C43 C44 C45 C46 -177.9(11)
C44 C45 C46 C47 179.1(12)
C45 C46 C47 C48 -175.5(12)
C46 C47 C48 C49 76.9(16)
C47 C48 C49 C50 -171.4(12)
C48 C49 C50 C51 57.9(19)
C49 C50 C51 C52 44(2)
C50 C51 C52 C53 65(2)
C51 C52 C53 C54 177.4(13)
C52 C53 C54 C55 51(2)
C53 C54 C55 C56 165.7(13)
C54 C55 C56 C57 174.7(12)
C55 C56 C57 C58 177.7(11)
C56 C57 C58 C59 -58.8(14)
C57 C58 C59 C60 -57.3(13)
C58 C59 C60 P2 177.3(8)
C60 P2 C20 C19 -70.9(9)
C60 P2 C40 C39 73.8(9)
Pt2 P3 C61 C62 -56.9(8)
Pt2 P3 C81 C82 65.0(8)
Pt2 P3 C101 C102 -178.2(7)
Pt2 P4 C80 C79 47.8(9)
Pt2 P4 C100 C99 -59.0(8)
Pt2 P4 C120 C119 174.9(7)
P3 C61 C62 C63 -173.3(8)
P3 C81 C82 C83 176.5(8)
P3 C101 C102 C103 176.3(8)
C61 P3 C81 C82 -174.8(8)
C61 P3 C101 C102 58.0(10)
C61 C62 C63 C64 177.3(10)
C62 C63 C64 C65 -174.7(10)
C63 C64 C65 C66 -175.1(11)
C64 C65 C66 C67 -177.8(11)
C65 C66 C67 C68 -174.2(12)
C66 C67 C68 C69 77.6(16)
C67 C68 C69 C70 -169.0(11)
C68 C69 C70 C71 57.5(16)
C69 C70 C71 C72 57.2(16)
C70 C71 C72 C73 -176.7(11)
C71 C72 C73 C74 173.9(11)
C72 C73 C74 C75 -63.2(15)
C73 C74 C75 C76 -169.0(10)
C74 C75 C76 C77 -172.1(10)
C75 C76 C77 C78 -178.1(10)
C76 C77 C78 C79 -171.4(10)
C77 C78 C79 C80 176.0(10)
C78 C79 C80 P4 171.5(8)
C80 P4 C100 C99 179.6(8)
C80 P4 C120 C119 -57.0(10)
C81 P3 C61 C62 -176.7(8)
C81 P3 C101 C102 -55.5(10)
C81 C82 C83 C84 -179.0(10)
C82 C83 C84 C85 176.0(10)
C83 C84 C85 C86 178.1(11)
C84 C85 C86 C87 176.7(11)
C85 C86 C87 C88 -174.5(11)
C86 C87 C88 C89 -68.1(16)
C87 C88 C89 C90 171.5(11)
C88 C89 C90 C91 -170.8(12)
C89 C90 C91 C92 56.6(18)
C90 C91 C92 C93 56.2(18)
C91 C92 C93 C94 -172.6(11)
C92 C93 C94 C95 84.8(15)
C93 C94 C95 C96 178.1(11)
C94 C95 C96 C97 -179.1(11)
C95 C96 C97 C98 174.8(11)
C96 C97 C98 C99 -171.4(10)
C97 C98 C99 C100 172.0(10)
C98 C99 C100 P4 -164.6(8)
C100 P4 C80 C79 167.3(8)
C100 P4 C120 C119 52.4(10)
C101 P3 C61 C62 74.4(9)
C101 P3 C81 C82 -65.6(9)
C101 C102 C103 C104 -68.0(15)
C102 C103 C104 C105 -74.9(17)
C103 C104 C105 C106 179.5(13)
C104 C105 C106 C107 172.5(14)
C105 C106 C107 C108 174.7(14)
C106 C107 C108 C109 -90(2)
C107 C108 C109 C110 173.5(16)
C108 C109 C110 C111 -70(2)
C109 C110 C111 C112 -78.1(19)
C110 C111 C112 C113 167.3(13)
C111 C112 C113 C114 -69.5(19)
C112 C113 C114 C115 -79.2(18)
C113 C114 C115 C116 178.7(14)
C114 C115 C116 C117 173.3(13)
C115 C116 C117 C118 -177.3(12)
C116 C117 C118 C119 172.8(11)
C117 C118 C119 C120 73.5(13)
C118 C119 C120 P4 -147.6(9)
C120 P4 C80 C79 -85.5(9)
C120 P4 C100 C99 71.1(8)
